data_4117421
loop_
_publ_author_name
'Shohei Tashiro'
'Ryou Kubota'
'Mitsuhiko Shionoya'

_publ_contact_author_address
;
Department of Chemistry
The University of Tokyo
Graduate School of Science
7-3-1, Hongo
Bunkyo-ku
Tokyo
113-0033
;
_publ_contact_author_email shionoya@chem.s.u-tokyo.ac.jp
_publ_contact_author_fax 81-3-5841-8061
_publ_contact_author_name 'Prof Mitsuhiko Shionoya'
_publ_contact_author_phone 81-3-5841-8061
_publ_section_title
;
 Metal-Macrocycle Framework (MMF): Supramolecular Nano-Channel Surfaces
 with Shape Sorting Capability
;
_journal_name_full 'Journal of the American Chemical Society'
_journal_page_first 2461
_journal_page_last 2464
_journal_paper_doi 10.1021/ja209422m
_journal_volume 134
_journal_year 2012
_chemical_formula_moiety '2(C42 H42 Cl6 N6 Pd3), 1.21(C6 H4 Br2), 0.69(C6 H4 Br2), (C2 H3 N), 2(H2 O)'
_chemical_formula_sum 'C97.35 H98.56 Br3.78 Cl12 N13 O2 Pd6'
_chemical_formula_weight 2848.57
_space_group_IT_number 14
_symmetry_cell_setting monoclinic
_symmetry_Int_Tables_number 14
_symmetry_space_group_name_Hall '-P 2ybc'
_symmetry_space_group_name_H-M 'P 1 21/c 1'
_atom_sites_solution_hydrogens geom
_atom_sites_solution_primary direct
_atom_sites_solution_secondary difmap
_audit_creation_date 2011-03-18
_audit_creation_method 'by CrystalStructure 4.0'
_cell_angle_alpha 90.0000
_cell_angle_beta 90.8429(10)
_cell_angle_gamma 90.0000
_cell_formula_units_Z 4
_cell_length_a 19.6214(9)
_cell_length_b 52.237(3)
_cell_length_c 14.3071(7)
_cell_measurement_reflns_used 54993
_cell_measurement_temperature 98
_cell_measurement_theta_max 27.53
_cell_measurement_theta_min 3.02
_cell_volume 14662.7(13)
_computing_cell_refinement 'RAPID AUTO'
_computing_data_collection 'RAPID AUTO (Rigaku, ????)'
_computing_data_reduction 'RAPID AUTO'
_computing_molecular_graphics 'CrystalStructure 4.0'
_computing_publication_material 'CrystalStructure 4.0 (Rigaku, 2010)'
_computing_structure_refinement 'SHELXL97 (Sheldrick, 2008)'
_computing_structure_solution 'SHELXS97 (Sheldrick, 2008)'
_diffrn_ambient_temperature 98
_diffrn_detector_area_resol_mean 10.000
_diffrn_measured_fraction_theta_full 0.998
_diffrn_measured_fraction_theta_max 0.998
_diffrn_measurement_device_type 'Rigaku R-AXIS RAPID'
_diffrn_measurement_method \w
_diffrn_radiation_type 'Mo K\a'
_diffrn_radiation_wavelength 0.71075
_diffrn_reflns_av_R_equivalents 0.1414
_diffrn_reflns_limit_h_max 25
_diffrn_reflns_limit_h_min -25
_diffrn_reflns_limit_k_max 67
_diffrn_reflns_limit_k_min -67
_diffrn_reflns_limit_l_max 18
_diffrn_reflns_limit_l_min -18
_diffrn_reflns_number 143100
_diffrn_reflns_theta_full 27.49
_diffrn_reflns_theta_max 27.49
_diffrn_standards_number 0
_exptl_absorpt_coefficient_mu 2.011
_exptl_absorpt_correction_T_max 0.818
_exptl_absorpt_correction_T_min 0.186
_exptl_absorpt_correction_type multi-scan
_exptl_absorpt_process_details
;
    Higashi, T. (1995). Program for Absorption Correction.
    Rigaku Corporation, Tokyo, Japan.
;
_exptl_crystal_colour yellow
_exptl_crystal_density_diffrn 1.290
_exptl_crystal_description platelet
_exptl_crystal_F_000 5607.84
_exptl_crystal_size_max 0.100
_exptl_crystal_size_mid 0.100
_exptl_crystal_size_min 0.100
_platon_squeeze_details
;
;
_refine_diff_density_max 2.670
_refine_diff_density_min -1.750
_refine_ls_extinction_method none
_refine_ls_goodness_of_fit_ref 1.008
_refine_ls_hydrogen_treatment constr
_refine_ls_number_parameters 1201
_refine_ls_number_reflns 33590
_refine_ls_number_restraints 191
_refine_ls_R_factor_gt 0.0870
_refine_ls_shift/su_max 0.001
_refine_ls_structure_factor_coef Fsqd
_refine_ls_weighting_details 'w = 1/[\s^2^(Fo^2^)+(0.1217P)^2^+0.0000P] where P=(Fo^2^+2Fc^2^)/3'
_refine_ls_weighting_scheme calc
_refine_ls_wR_factor_ref 0.2697
_reflns_number_gt 13411
_reflns_number_total 33590
_reflns_threshold_expression F^2^>2.0\s(F^2^)
_cod_data_source_file ja209422m_si_002_07.cif
_cod_data_source_block 832888
_cod_original_cell_volume 14662.6(12)
_cod_database_code 4117421

loop_
_symmetry_equiv_pos_site_id
_symmetry_equiv_pos_as_xyz
1 +X,+Y,+Z
2 -X,1/2+Y,1/2-Z
3 -X,-Y,-Z
4 +X,1/2-Y,1/2+Z

loop_
_atom_site_label
_atom_site_type_symbol
_atom_site_fract_x
_atom_site_fract_y
_atom_site_fract_z
_atom_site_U_iso_or_equiv
_atom_site_adp_type
_atom_site_occupancy
_atom_site_symmetry_multiplicity
_atom_site_calc_flag
_atom_site_refinement_flags
Pd1 Pd 0.41838(3) 0.488476(15) 0.48782(4) 0.0415(2) Uani 1.0 4 d .
Pd2 Pd -0.03177(3) 0.486136(16) 0.67368(5) 0.0480(2) Uani 1.0 4 d .
Pd3 Pd 0.28872(3) 0.522684(16) 1.09681(4) 0.0509(3) Uani 1.0 4 d .
Pd4 Pd 0.43405(4) 0.576523(16) 0.78342(5) 0.0520(3) Uani 1.0 4 d .
Pd5 Pd 0.20251(5) 0.663203(19) 0.26308(7) 0.0753(3) Uani 1.0 4 d .
Pd6 Pd 0.34606(8) 0.74620(2) 0.71832(10) 0.1257(6) Uani 1.0 4 d .
Br1G Br 0.38106(17) 0.39423(7) 0.9239(3) 0.1086(16) Uani 0.453(4) 4 d .
Br2G Br 0.1018(3) 0.37922(11) 0.9769(6) 0.216(4) Uani 0.453(4) 4 d .
Br3G Br 0.62895(16) 0.67435(7) 0.2455(2) 0.1658(15) Uani 0.753(5) 4 d .
Br4G Br 0.50051(15) 0.65482(5) 0.5815(2) 0.1530(14) Uani 0.753(5) 4 d .
Br5G Br 0.18714(11) 0.39381(5) 0.37361(15) 0.1000(9) Uani 0.685(4) 4 d .
Br6G Br -0.05965(12) 0.42316(5) 0.08042(16) 0.1110(10) Uani 0.685(4) 4 d .
Cl1 Cl 0.42095(11) 0.53218(5) 0.51419(14) 0.0488(6) Uani 1.0 4 d .
Cl2 Cl 0.42184(11) 0.49272(5) 0.32781(13) 0.0498(6) Uani 1.0 4 d .
Cl3 Cl -0.00263(12) 0.52479(5) 0.60826(16) 0.0570(7) Uani 1.0 4 d .
Cl4 Cl -0.12509(11) 0.50269(5) 0.74879(15) 0.0547(7) Uani 1.0 4 d .
Cl5 Cl 0.20991(12) 0.55424(6) 1.06569(16) 0.0624(8) Uani 1.0 4 d .
Cl6 Cl 0.37292(13) 0.55160(6) 1.13052(18) 0.0650(8) Uani 1.0 4 d .
Cl7 Cl 0.49496(13) 0.57544(6) 0.92200(16) 0.0645(8) Uani 1.0 4 d .
Cl8 Cl 0.52913(12) 0.58360(5) 0.69565(16) 0.0602(7) Uani 1.0 4 d .
Cl9 Cl 0.09390(16) 0.65013(7) 0.2285(3) 0.0990(11) Uani 1.0 4 d .
Cl10 Cl 0.16485(18) 0.70336(7) 0.3015(3) 0.1075(13) Uani 1.0 4 d .
Cl11 Cl 0.3459(3) 0.78518(8) 0.6458(4) 0.153(2) Uani 1.0 4 d .
Cl12 Cl 0.4633(3) 0.74140(11) 0.7081(4) 0.165(3) Uani 1.0 4 d .
O1W O 0.4626(10) 0.7081(3) 0.9719(12) 0.290(13) Uani 1.0 4 d .
O2W O 0.1651(8) 0.6279(3) 0.0067(8) 0.200(7) Uani 1.0 4 d .
N1 N 0.4276(4) 0.48207(15) 0.6272(5) 0.0404(19) Uani 1.0 4 d .
N1S N 0.1658(4) 0.5539(2) 0.4070(7) 0.079(4) Uani 1.0 4 d .
N2 N 0.4107(4) 0.44996(15) 0.4760(5) 0.045(2) Uani 1.0 4 d .
N3 N 0.0478(4) 0.46986(15) 0.6083(5) 0.049(2) Uani 1.0 4 d .
N4 N -0.0496(4) 0.45072(15) 0.7263(5) 0.050(2) Uani 1.0 4 d .
N5 N 0.2193(4) 0.49471(16) 1.0613(5) 0.0493(13) Uani 1.0 4 d .
N6 N 0.3483(4) 0.49278(16) 1.1310(5) 0.0496(13) Uani 1.0 4 d .
N7 N 0.3426(4) 0.57126(18) 0.8509(5) 0.061(3) Uani 1.0 4 d .
N8 N 0.3746(4) 0.57632(15) 0.6646(5) 0.050(2) Uani 1.0 4 d .
N9 N 0.2403(5) 0.63084(17) 0.2145(6) 0.0639(19) Uani 1.0 4 d .
N10 N 0.3018(5) 0.67151(18) 0.2878(6) 0.069(2) Uani 1.0 4 d .
N11 N 0.2567(10) 0.7469(3) 0.7370(8) 0.184(11) Uani 1.0 4 d .
N12 N 0.3401(7) 0.7130(3) 0.7867(9) 0.126(5) Uani 1.0 4 d .
C1 C 0.4459(4) 0.4550(2) 0.6366(6) 0.046(3) Uani 1.0 4 d .
C1G C 0.2971(5) 0.38953(14) 0.8801(13) 0.165(17) Uiso 0.453(4) 4 d .
C1S C 0.2129(6) 0.5447(2) 0.3804(6) 0.058(3) Uani 1.0 4 d .
C1T C 0.2774(5) 0.5313(3) 0.3443(7) 0.068(4) Uani 1.0 4 d .
C2 C 0.4793(5) 0.4451(3) 0.7195(6) 0.056(3) Uani 1.0 4 d .
C2G C 0.2412(7) 0.3869(4) 0.9382(13) 0.110(11) Uiso 0.453(4) 4 d .
C3 C 0.4933(5) 0.4198(3) 0.7275(7) 0.056(3) Uani 1.0 4 d .
C3G C 0.1749(7) 0.3827(4) 0.8993(12) 0.137(14) Uiso 0.453(4) 4 d .
C4 C 0.4764(5) 0.4030(3) 0.6570(7) 0.059(3) Uani 1.0 4 d .
C4G C 0.1715(9) 0.3822(4) 0.8005(12) 0.083(8) Uiso 0.453(4) 4 d .
C5 C 0.4488(5) 0.4124(2) 0.5727(7) 0.051(3) Uani 1.0 4 d .
C5G C 0.2283(10) 0.3845(5) 0.7444(12) 0.105(10) Uiso 0.453(4) 4 d .
C6 C 0.4357(5) 0.4380(3) 0.5655(6) 0.049(3) Uani 1.0 4 d .
C6G C 0.2937(9) 0.3900(4) 0.7834(13) 0.099(10) Uiso 0.453(4) 4 d .
C7 C 0.3432(4) 0.4390(2) 0.4392(6) 0.050(3) Uani 1.0 4 d .
C7G C 0.5733(9) 0.6849(4) 0.3351(13) 0.096(6) Uiso 0.753(5) 4 d .
C8 C 0.2851(5) 0.4489(2) 0.4934(6) 0.048(3) Uani 1.0 4 d .
C8G C 0.5615(9) 0.6702(4) 0.4126(14) 0.097(6) Uiso 0.753(5) 4 d .
C9 C 0.2480(5) 0.4692(3) 0.4610(6) 0.057(3) Uani 1.0 4 d .
C9G C 0.5168(10) 0.6776(4) 0.4879(14) 0.105(6) Uiso 0.753(5) 4 d .
C10 C 0.2662(5) 0.43807(19) 0.5785(6) 0.048(3) Uani 1.0 4 d .
C10G C 0.4891(12) 0.7027(5) 0.4884(17) 0.131(8) Uiso 0.753(5) 4 d .
C11 C 0.1939(5) 0.4789(2) 0.5103(7) 0.056(3) Uani 1.0 4 d .
C11G C 0.5053(9) 0.7191(4) 0.4059(13) 0.090(6) Uiso 0.753(5) 4 d .
C12 C 0.2139(5) 0.44757(19) 0.6281(6) 0.049(3) Uani 1.0 4 d .
C12G C 0.5433(10) 0.7098(4) 0.3413(14) 0.104(6) Uiso 0.753(5) 4 d .
C13 C 0.1754(5) 0.4679(2) 0.5953(6) 0.048(3) Uani 1.0 4 d .
C13G C 0.1147(8) 0.4017(3) 0.2975(11) 0.075(5) Uiso 0.685(4) 4 d .
C14 C 0.1153(4) 0.47799(19) 0.6484(6) 0.046(3) Uani 1.0 4 d .
C14G C 0.0938(8) 0.4270(3) 0.2816(12) 0.080(5) Uiso 0.685(4) 4 d .
C15 C 0.0360(5) 0.4411(2) 0.6144(7) 0.053(3) Uani 1.0 4 d .
C15G C 0.0400(8) 0.4337(3) 0.2134(11) 0.071(5) Uiso 0.685(4) 4 d .
C16 C 0.0723(5) 0.4245(2) 0.5548(7) 0.055(3) Uani 1.0 4 d .
C16G C 0.0072(9) 0.4150(4) 0.1648(12) 0.100(7) Uiso 0.685(4) 4 d .
C17 C 0.0625(6) 0.3994(3) 0.5651(9) 0.082(4) Uani 1.0 4 d .
C17G C 0.0275(10) 0.3891(4) 0.1863(13) 0.155(11) Uiso 0.685(4) 4 d .
C18 C 0.0184(6) 0.3894(3) 0.6248(10) 0.082(4) Uani 1.0 4 d .
C18G C 0.0812(9) 0.3818(4) 0.2529(12) 0.098(7) Uiso 0.685(4) 4 d .
C19 C -0.0186(6) 0.4058(3) 0.6856(9) 0.073(4) Uani 1.0 4 d .
C20 C -0.0078(5) 0.4328(3) 0.6749(7) 0.060(3) Uani 1.0 4 d .
C21 C -0.0418(5) 0.4480(3) 0.8314(7) 0.065(3) Uani 1.0 4 d .
C22 C 0.0243(5) 0.4594(3) 0.8660(6) 0.050(3) Uani 1.0 4 d .
C23 C 0.0250(5) 0.4846(3) 0.8923(6) 0.053(3) Uani 1.0 4 d .
C24 C 0.0837(5) 0.4449(3) 0.8691(7) 0.059(3) Uani 1.0 4 d .
C25 C 0.0866(5) 0.4953(3) 0.9215(6) 0.060(3) Uani 1.0 4 d .
C26 C 0.1443(5) 0.4565(3) 0.8969(7) 0.063(3) Uani 1.0 4 d .
C27 C 0.1460(5) 0.4814(3) 0.9259(6) 0.052(3) Uani 1.0 4 d .
C28 C 0.2090(5) 0.4941(2) 0.9582(6) 0.049(3) Uani 1.0 4 d .
C29 C 0.2455(5) 0.4684(2) 1.1093(6) 0.0483(11) Uani 1.0 4 d .
C30 C 0.2012(5) 0.4492(2) 1.1090(6) 0.0542(12) Uani 1.0 4 d .
C31 C 0.2269(5) 0.4263(3) 1.1434(6) 0.0567(13) Uani 1.0 4 d .
C32 C 0.2948(5) 0.4257(2) 1.1750(6) 0.0559(13) Uani 1.0 4 d .
C33 C 0.3336(5) 0.4465(2) 1.1685(6) 0.0545(12) Uani 1.0 4 d .
C34 C 0.3096(5) 0.4695(2) 1.1363(6) 0.0507(11) Uani 1.0 4 d .
C35 C 0.4152(5) 0.4897(3) 1.0781(6) 0.059(3) Uani 1.0 4 d .
C36 C 0.4010(4) 0.4886(3) 0.9752(6) 0.047(3) Uani 1.0 4 d .
C37 C 0.4153(4) 0.5099(2) 0.9232(6) 0.051(3) Uani 1.0 4 d .
C38 C 0.3752(5) 0.4671(2) 0.9317(6) 0.051(3) Uani 1.0 4 d .
C39 C 0.4014(5) 0.5096(2) 0.8256(6) 0.050(3) Uani 1.0 4 d .
C40 C 0.3603(5) 0.4675(2) 0.8349(6) 0.052(3) Uani 1.0 4 d .
C41 C 0.3734(4) 0.48909(19) 0.7824(6) 0.040(3) Uani 1.0 4 d .
C42 C 0.3635(4) 0.48955(19) 0.6791(6) 0.048(3) Uani 1.0 4 d .
C43 C 0.2933(5) 0.5641(2) 0.7823(6) 0.055(3) Uani 1.0 4 d .
C44 C 0.2276(6) 0.5542(2) 0.8093(8) 0.065(3) Uani 1.0 4 d .
C45 C 0.1830(5) 0.5450(2) 0.7402(7) 0.061(3) Uani 1.0 4 d .
C46 C 0.2018(5) 0.5462(3) 0.6488(7) 0.063(3) Uani 1.0 4 d .
C47 C 0.2619(5) 0.5562(2) 0.6230(6) 0.056(3) Uani 1.0 4 d .
C48 C 0.3086(5) 0.5649(2) 0.6889(6) 0.051(3) Uani 1.0 4 d .
C49 C 0.3698(5) 0.60207(19) 0.6227(6) 0.053(3) Uani 1.0 4 d .
C50 C 0.3318(5) 0.60349(18) 0.5305(6) 0.046(3) Uani 1.0 4 d .
C51 C 0.3637(5) 0.5952(2) 0.4510(7) 0.056(3) Uani 1.0 4 d .
C52 C 0.2662(5) 0.61279(19) 0.5233(7) 0.057(3) Uani 1.0 4 d .
C53 C 0.3301(5) 0.5957(2) 0.3651(6) 0.058(3) Uani 1.0 4 d .
C54 C 0.2319(5) 0.6138(2) 0.4402(7) 0.055(3) Uani 1.0 4 d .
C55 C 0.2633(5) 0.60487(19) 0.3579(6) 0.049(3) Uani 1.0 4 d .
C56 C 0.2247(6) 0.6058(2) 0.2646(7) 0.066(3) Uani 1.0 4 d .
C57 C 0.3122(6) 0.6346(3) 0.1947(7) 0.0636(17) Uani 1.0 4 d .
C58 C 0.3480(6) 0.6181(3) 0.1347(7) 0.0695(19) Uani 1.0 4 d .
C59 C 0.4154(6) 0.6226(3) 0.1192(8) 0.073(2) Uani 1.0 4 d .
C60 C 0.4497(6) 0.6430(3) 0.1571(8) 0.073(2) Uani 1.0 4 d .
C61 C 0.4115(6) 0.6598(3) 0.2171(8) 0.0726(19) Uani 1.0 4 d .
C62 C 0.3337(6) 0.6556(2) 0.2333(6) 0.0555(16) Uani 1.0 4 d .
C63 C 0.3245(7) 0.6710(3) 0.3912(8) 0.090(5) Uani 1.0 4 d .
C64 C 0.2872(8) 0.6895(3) 0.4504(10) 0.096(5) Uani 1.0 4 d .
C65 C 0.3146(8) 0.7143(3) 0.4536(10) 0.104(5) Uani 1.0 4 d .
C66 C 0.2328(7) 0.6827(3) 0.5082(10) 0.096(5) Uani 1.0 4 d .
C67 C 0.2828(8) 0.7327(3) 0.5148(10) 0.111(5) Uani 1.0 4 d .
C68 C 0.2056(8) 0.7006(3) 0.5662(11) 0.110(5) Uani 1.0 4 d .
C69 C 0.2300(9) 0.7261(3) 0.5752(11) 0.115(6) Uani 1.0 4 d .
C70 C 0.2083(9) 0.7454(3) 0.6536(14) 0.182(12) Uani 1.0 4 d .
C71 C 0.2221(9) 0.7281(3) 0.7978(11) 0.114(6) Uani 1.0 4 d .
C72 C 0.1646(9) 0.7292(3) 0.8409(14) 0.144(7) Uani 1.0 4 d .
C73 C 0.1548(12) 0.7140(4) 0.9259(16) 0.176(9) Uani 1.0 4 d .
C74 C 0.2039(12) 0.6967(4) 0.9582(16) 0.166(9) Uani 1.0 4 d .
C75 C 0.2648(10) 0.6964(4) 0.9130(11) 0.140(6) Uani 1.0 4 d .
C76 C 0.2701(10) 0.7138(4) 0.8341(11) 0.109(5) Uani 1.0 4 d .
C77 C 0.3502(8) 0.6907(3) 0.7179(10) 0.096(5) Uani 1.0 4 d .
C78 C 0.3416(8) 0.6650(3) 0.7683(9) 0.083(4) Uani 1.0 4 d .
C79 C 0.3966(8) 0.6553(3) 0.8150(9) 0.084(4) Uani 1.0 4 d .
C80 C 0.2810(7) 0.6519(3) 0.7665(8) 0.076(4) Uani 1.0 4 d .
C81 C 0.3900(6) 0.6322(3) 0.8622(8) 0.076(4) Uani 1.0 4 d .
C82 C 0.2754(7) 0.6289(3) 0.8128(8) 0.071(4) Uani 1.0 4 d .
C83 C 0.3293(6) 0.6180(3) 0.8601(7) 0.067(3) Uani 1.0 4 d .
C84 C 0.3230(5) 0.5939(2) 0.9117(6) 0.058(3) Uani 1.0 4 d .
H1N H 0.4636 0.4919 0.6503 0.0485 Uiso 1.0 4 calc R
H2 H 0.4916 0.4564 0.7689 0.0671 Uiso 1.0 4 calc R
H2N H 0.4427 0.4454 0.4316 0.0545 Uiso 1.0 4 calc R
H3 H 0.5152 0.4135 0.7827 0.0672 Uiso 1.0 4 calc R
H3N H 0.0459 0.4746 0.5457 0.0582 Uiso 1.0 4 calc R
H4 H 0.4833 0.3851 0.6652 0.0707 Uiso 1.0 4 calc R
H4N H -0.0947 0.4468 0.7116 0.0603 Uiso 1.0 4 calc R
H5 H 0.4394 0.4012 0.5218 0.0610 Uiso 1.0 4 calc R
H5N H 0.1779 0.4990 1.0880 0.0591 Uiso 1.0 4 calc R
H6N H 0.3620 0.4960 1.1924 0.0595 Uiso 1.0 4 calc R
H7A H 0.3370 0.4436 0.3726 0.0606 Uiso 1.0 4 calc R
H7B H 0.3444 0.4200 0.4437 0.0606 Uiso 1.0 4 calc R
H7N H 0.3484 0.5573 0.8906 0.0726 Uiso 1.0 4 calc R
H8N H 0.3952 0.5656 0.6215 0.0596 Uiso 1.0 4 calc R
H9 H 0.2597 0.4769 0.4032 0.0688 Uiso 1.0 4 calc R
H9N H 0.2197 0.6290 0.1558 0.0767 Uiso 1.0 4 calc R
H10 H 0.2908 0.4237 0.6020 0.0572 Uiso 1.0 4 calc R
H10N H 0.3095 0.6880 0.2655 0.0825 Uiso 1.0 4 calc R
H11 H 0.1692 0.4932 0.4865 0.0668 Uiso 1.0 4 calc R
H11N H 0.2484 0.7628 0.7640 0.2205 Uiso 1.0 4 calc R
H12 H 0.2033 0.4401 0.6867 0.0589 Uiso 1.0 4 calc R
H12N H 0.3742 0.7124 0.8326 0.1516 Uiso 1.0 4 calc R
H14A H 0.1188 0.4720 0.7139 0.0555 Uiso 1.0 4 calc R
H14B H 0.1174 0.4969 0.6489 0.0555 Uiso 1.0 4 calc R
H16 H 0.1025 0.4311 0.5093 0.0656 Uiso 1.0 4 calc R
H17 H 0.0883 0.3880 0.5277 0.0979 Uiso 1.0 4 calc R
H18 H 0.0115 0.3714 0.6270 0.0984 Uiso 1.0 4 calc R
H19 H -0.0489 0.3992 0.7309 0.0872 Uiso 1.0 4 calc R
H21A H -0.0803 0.4567 0.8621 0.0784 Uiso 1.0 4 calc R
H21B H -0.0433 0.4296 0.8484 0.0784 Uiso 1.0 4 calc R
H23 H -0.0156 0.4945 0.8907 0.0638 Uiso 1.0 4 calc R
H24 H 0.0828 0.4273 0.8526 0.0707 Uiso 1.0 4 calc R
H25 H 0.0876 0.5129 0.9389 0.0725 Uiso 1.0 4 calc R
H26 H 0.1854 0.4469 0.8956 0.0754 Uiso 1.0 4 calc R
H28A H 0.2088 0.5120 0.9347 0.0583 Uiso 1.0 4 calc R
H28B H 0.2483 0.4853 0.9300 0.0583 Uiso 1.0 4 calc R
H30 H 0.1555 0.4511 1.0870 0.0650 Uiso 1.0 4 calc R
H31 H 0.1991 0.4114 1.1454 0.0681 Uiso 1.0 4 calc R
H32 H 0.3132 0.4104 1.2012 0.0671 Uiso 1.0 4 calc R
H33 H 0.3801 0.4453 1.1871 0.0654 Uiso 1.0 4 calc R
H35A H 0.4457 0.5043 1.0925 0.0703 Uiso 1.0 4 calc R
H35B H 0.4384 0.4738 1.0985 0.0703 Uiso 1.0 4 calc R
H37 H 0.4345 0.5247 0.9521 0.0616 Uiso 1.0 4 calc R
H38 H 0.3676 0.4520 0.9669 0.0617 Uiso 1.0 4 calc R
H39 H 0.4120 0.5243 0.7896 0.0600 Uiso 1.0 4 calc R
H40 H 0.3411 0.4528 0.8056 0.0622 Uiso 1.0 4 calc R
H42A H 0.3495 0.5070 0.6596 0.0575 Uiso 1.0 4 calc R
H42B H 0.3263 0.4776 0.6616 0.0575 Uiso 1.0 4 calc R
H44 H 0.2150 0.5539 0.8732 0.0779 Uiso 1.0 4 calc R
H45 H 0.1400 0.5381 0.7566 0.0733 Uiso 1.0 4 calc R
H46 H 0.1715 0.5397 0.6020 0.0756 Uiso 1.0 4 calc R
H47 H 0.2723 0.5572 0.5585 0.0676 Uiso 1.0 4 calc R
H49A H 0.4165 0.6087 0.6137 0.0639 Uiso 1.0 4 calc R
H49B H 0.3470 0.6136 0.6675 0.0639 Uiso 1.0 4 calc R
H51 H 0.4092 0.5891 0.4551 0.0667 Uiso 1.0 4 calc R
H52 H 0.2442 0.6186 0.5781 0.0684 Uiso 1.0 4 calc R
H53 H 0.3526 0.5897 0.3109 0.0697 Uiso 1.0 4 calc R
H54 H 0.1870 0.6206 0.4373 0.0656 Uiso 1.0 4 calc R
H56A H 0.1751 0.6044 0.2754 0.0797 Uiso 1.0 4 calc R
H56B H 0.2386 0.5911 0.2253 0.0797 Uiso 1.0 4 calc R
H58 H 0.3256 0.6040 0.1056 0.0834 Uiso 1.0 4 calc R
H59 H 0.4395 0.6111 0.0805 0.0879 Uiso 1.0 4 calc R
H60 H 0.4964 0.6461 0.1444 0.0881 Uiso 1.0 4 calc R
H61 H 0.4342 0.6736 0.2474 0.0872 Uiso 1.0 4 calc R
H63A H 0.3175 0.6535 0.4161 0.1085 Uiso 1.0 4 calc R
H63B H 0.3739 0.6748 0.3954 0.1085 Uiso 1.0 4 calc R
H65 H 0.3526 0.7189 0.4168 0.1248 Uiso 1.0 4 calc R
H66 H 0.2151 0.6658 0.5070 0.1153 Uiso 1.0 4 calc R
H67 H 0.2984 0.7499 0.5139 0.1330 Uiso 1.0 4 calc R
H68 H 0.1678 0.6957 0.6029 0.1315 Uiso 1.0 4 calc R
H70A H 0.2040 0.7627 0.6256 0.2184 Uiso 1.0 4 calc R
H70B H 0.1627 0.7404 0.6760 0.2184 Uiso 1.0 4 calc R
H72 H 0.1290 0.7399 0.8177 0.1722 Uiso 1.0 4 calc R
H73 H 0.1139 0.7159 0.9598 0.2117 Uiso 1.0 4 calc R
H74 H 0.1954 0.6856 1.0094 0.1997 Uiso 1.0 4 calc R
H75 H 0.3013 0.6855 0.9318 0.1681 Uiso 1.0 4 calc R
H77A H 0.3164 0.6920 0.6661 0.1153 Uiso 1.0 4 calc R
H77B H 0.3963 0.6917 0.6911 0.1153 Uiso 1.0 4 calc R
H79 H 0.4389 0.6641 0.8153 0.1006 Uiso 1.0 4 calc R
H80 H 0.2428 0.6586 0.7332 0.0916 Uiso 1.0 4 calc R
H81 H 0.4279 0.6258 0.8971 0.0913 Uiso 1.0 4 calc R
H82 H 0.2326 0.6204 0.8122 0.0852 Uiso 1.0 4 calc R
H84A H 0.2753 0.5919 0.9323 0.0700 Uiso 1.0 4 calc R
H84B H 0.3528 0.5945 0.9680 0.0700 Uiso 1.0 4 calc R

loop_
_atom_site_aniso_label
_atom_site_aniso_U_11
_atom_site_aniso_U_22
_atom_site_aniso_U_33
_atom_site_aniso_U_12
_atom_site_aniso_U_13
_atom_site_aniso_U_23
Pd1 0.0331(4) 0.0726(6) 0.0190(3) 0.0008(4) 0.0048(3) -0.0046(3)
Pd2 0.0378(4) 0.0748(6) 0.0317(4) -0.0040(4) 0.0052(3) -0.0019(4)
Pd3 0.0428(4) 0.0829(7) 0.0271(4) -0.0009(4) 0.0071(3) -0.0021(4)
Pd4 0.0527(5) 0.0772(6) 0.0264(4) 0.0031(4) 0.0068(3) -0.0062(4)
Pd5 0.0713(6) 0.0703(7) 0.0845(7) 0.0016(5) 0.0097(5) 0.0122(5)
Pd6 0.1672(13) 0.0875(10) 0.1239(11) -0.0224(9) 0.0588(10) -0.0271(8)
Br1G 0.091(3) 0.105(3) 0.130(4) 0.0003(19) 0.011(2) -0.001(3)
Br2G 0.150(5) 0.176(6) 0.324(9) 0.022(4) 0.092(5) 0.113(6)
Br3G 0.174(3) 0.201(4) 0.123(3) 0.032(3) 0.023(2) -0.006(2)
Br4G 0.181(3) 0.136(3) 0.144(3) -0.044(2) 0.049(2) 0.0167(17)
Br5G 0.1007(16) 0.116(2) 0.0844(15) -0.0004(13) 0.0266(12) -0.0015(12)
Br6G 0.1192(19) 0.128(3) 0.0859(16) 0.0032(15) 0.0068(13) -0.0090(14)
Cl1 0.0408(12) 0.0766(18) 0.0293(11) 0.0028(12) 0.0046(9) -0.0053(11)
Cl2 0.0445(12) 0.0849(19) 0.0199(10) -0.0052(12) 0.0009(9) -0.0040(11)
Cl3 0.0576(14) 0.0738(19) 0.0397(13) -0.0047(13) 0.0082(11) -0.0011(12)
Cl4 0.0417(12) 0.082(2) 0.0407(13) 0.0022(12) 0.0074(10) -0.0009(12)
Cl5 0.0519(14) 0.091(3) 0.0443(14) 0.0069(14) 0.0090(11) 0.0037(13)
Cl6 0.0538(15) 0.087(3) 0.0545(15) -0.0069(14) 0.0059(12) -0.0033(14)
Cl7 0.0627(15) 0.098(3) 0.0332(12) 0.0006(15) -0.0004(11) -0.0092(13)
Cl8 0.0529(14) 0.092(3) 0.0364(12) 0.0029(14) 0.0090(11) -0.0095(13)
Cl9 0.075(2) 0.088(3) 0.134(4) -0.0022(18) 0.004(2) 0.019(3)
Cl10 0.098(3) 0.075(3) 0.150(4) 0.011(2) 0.030(3) 0.006(3)
Cl11 0.210(5) 0.091(4) 0.159(5) -0.031(3) 0.096(4) -0.026(3)
Cl12 0.155(5) 0.160(5) 0.183(5) -0.047(4) 0.060(4) -0.065(4)
O1W 0.36(3) 0.228(17) 0.290(19) -0.189(17) 0.253(18) -0.151(15)
O2W 0.229(14) 0.277(18) 0.096(9) -0.035(13) 0.074(9) -0.094(10)
N1 0.033(4) 0.063(6) 0.025(4) 0.003(4) 0.009(3) -0.006(4)
N1S 0.032(5) 0.121(10) 0.084(8) 0.002(5) -0.001(5) -0.034(7)
N2 0.039(4) 0.078(6) 0.020(4) 0.003(4) 0.001(3) 0.001(4)
N3 0.047(5) 0.065(6) 0.033(4) -0.004(4) 0.001(4) 0.002(4)
N4 0.042(5) 0.065(6) 0.044(5) 0.003(4) -0.000(4) -0.005(4)
N5 0.040(3) 0.084(4) 0.024(3) -0.001(3) 0.012(2) -0.007(3)
N6 0.043(3) 0.085(4) 0.021(3) 0.001(3) 0.009(2) -0.005(3)
N7 0.051(5) 0.102(8) 0.028(4) -0.014(5) -0.002(4) -0.001(5)
N8 0.047(5) 0.061(6) 0.042(5) 0.002(4) 0.013(4) -0.001(4)
N9 0.076(4) 0.071(5) 0.045(4) 0.005(4) 0.000(4) 0.011(4)
N10 0.083(5) 0.067(5) 0.056(4) 0.002(4) 0.012(4) 0.024(4)
N11 0.35(3) 0.127(13) 0.074(9) -0.149(15) 0.124(12) -0.068(9)
N12 0.165(13) 0.100(11) 0.114(10) -0.032(9) 0.039(10) -0.039(8)
C1 0.033(5) 0.077(8) 0.027(5) -0.007(5) 0.005(4) -0.008(5)
C1S 0.077(8) 0.068(8) 0.028(5) -0.026(7) -0.019(5) 0.001(5)
C1T 0.057(7) 0.102(10) 0.046(6) 0.007(6) 0.020(5) -0.008(6)
C2 0.036(5) 0.108(10) 0.024(5) -0.011(6) 0.009(4) 0.004(6)
C3 0.059(7) 0.067(9) 0.042(6) 0.002(6) 0.001(5) 0.012(6)
C4 0.055(6) 0.066(8) 0.056(7) 0.012(6) 0.011(6) 0.008(6)
C5 0.045(6) 0.065(8) 0.042(6) -0.015(6) 0.007(5) -0.001(5)
C6 0.034(5) 0.090(9) 0.023(5) -0.001(5) 0.008(4) 0.003(5)
C7 0.039(5) 0.076(8) 0.036(5) 0.011(5) 0.005(4) 0.003(5)
C8 0.037(5) 0.080(8) 0.029(5) -0.006(5) -0.001(4) -0.014(5)
C9 0.042(6) 0.104(10) 0.027(5) -0.009(6) 0.006(4) 0.003(6)
C10 0.040(5) 0.062(7) 0.041(5) -0.000(5) 0.006(5) -0.002(5)
C11 0.049(6) 0.071(8) 0.047(6) 0.001(5) 0.001(5) 0.002(5)
C12 0.039(5) 0.071(8) 0.037(5) -0.005(5) 0.019(5) 0.005(5)
C13 0.038(5) 0.069(8) 0.039(5) -0.009(5) 0.010(4) -0.017(5)
C14 0.038(5) 0.059(7) 0.042(5) -0.007(5) 0.000(4) 0.010(5)
C15 0.049(6) 0.071(8) 0.038(5) -0.007(6) -0.016(5) -0.002(5)
C16 0.047(6) 0.058(8) 0.059(7) -0.013(6) 0.002(5) -0.012(6)
C17 0.060(8) 0.088(11) 0.096(10) 0.011(7) 0.004(7) -0.011(8)
C18 0.063(8) 0.076(10) 0.108(11) 0.003(7) 0.022(8) -0.007(8)
C19 0.058(7) 0.060(9) 0.100(10) -0.015(6) -0.012(7) 0.021(7)
C20 0.029(5) 0.111(11) 0.038(6) 0.014(6) -0.009(4) -0.013(6)
C21 0.056(6) 0.101(10) 0.040(6) -0.005(6) 0.002(5) 0.012(6)
C22 0.035(5) 0.081(9) 0.033(5) -0.012(6) 0.005(4) 0.010(5)
C23 0.040(5) 0.082(9) 0.039(5) 0.003(6) 0.015(5) 0.011(6)
C24 0.053(6) 0.083(9) 0.041(6) 0.005(6) 0.003(5) -0.008(6)
C25 0.057(7) 0.093(9) 0.032(5) -0.008(6) 0.004(5) -0.013(5)
C26 0.046(6) 0.102(10) 0.040(6) 0.010(6) 0.001(5) -0.016(6)
C27 0.035(5) 0.088(9) 0.035(5) -0.002(6) 0.001(4) 0.003(6)
C28 0.043(5) 0.072(8) 0.031(5) 0.006(5) 0.007(4) 0.004(5)
C29 0.041(2) 0.083(3) 0.0205(19) -0.001(2) 0.0121(18) -0.006(2)
C30 0.050(3) 0.086(4) 0.027(2) -0.001(3) 0.010(2) -0.004(3)
C31 0.054(3) 0.085(4) 0.031(3) -0.001(3) 0.009(2) -0.002(3)
C32 0.053(3) 0.085(4) 0.029(3) -0.001(3) 0.008(2) -0.001(3)
C33 0.050(3) 0.086(4) 0.027(2) 0.001(3) 0.009(2) -0.002(3)
C34 0.045(3) 0.084(3) 0.0227(19) 0.001(2) 0.0097(18) -0.004(2)
C35 0.048(6) 0.090(9) 0.038(6) 0.002(6) 0.008(5) -0.003(6)
C36 0.031(5) 0.096(9) 0.015(4) 0.010(5) 0.001(4) -0.010(5)
C37 0.035(5) 0.087(9) 0.032(5) -0.003(5) 0.002(4) -0.018(6)
C38 0.058(6) 0.065(8) 0.031(5) 0.016(6) 0.015(5) 0.005(5)
C39 0.041(5) 0.071(8) 0.038(5) -0.002(5) 0.011(4) -0.000(5)
C40 0.048(6) 0.073(8) 0.035(5) 0.013(5) 0.010(5) -0.005(5)
C41 0.033(5) 0.065(7) 0.022(4) -0.006(5) 0.006(4) -0.009(5)
C42 0.038(5) 0.067(7) 0.039(5) 0.000(5) 0.022(4) -0.005(5)
C43 0.044(6) 0.091(9) 0.031(5) 0.004(6) 0.013(5) 0.005(5)
C44 0.067(7) 0.079(9) 0.049(6) -0.003(6) 0.014(6) 0.003(6)
C45 0.055(6) 0.091(9) 0.038(6) -0.006(6) 0.013(5) 0.005(6)
C46 0.056(6) 0.099(10) 0.034(5) -0.008(6) 0.004(5) -0.000(6)
C47 0.065(7) 0.075(8) 0.029(5) -0.000(6) 0.012(5) -0.002(5)
C48 0.043(5) 0.072(8) 0.037(5) -0.002(5) 0.000(5) 0.007(5)
C49 0.062(6) 0.065(8) 0.033(5) 0.007(6) -0.003(5) -0.006(5)
C50 0.048(6) 0.057(7) 0.032(5) 0.002(5) 0.005(4) -0.002(5)
C51 0.059(6) 0.069(8) 0.039(6) 0.003(6) 0.013(5) 0.001(5)
C52 0.070(7) 0.057(7) 0.045(6) 0.013(6) 0.017(6) 0.001(5)
C53 0.070(7) 0.077(8) 0.028(5) 0.004(6) 0.014(5) 0.010(5)
C54 0.046(6) 0.076(8) 0.042(6) -0.006(5) 0.002(5) 0.006(5)
C55 0.057(6) 0.057(7) 0.035(5) -0.012(5) -0.004(5) 0.010(5)
C56 0.087(8) 0.059(8) 0.053(7) -0.004(6) -0.006(6) 0.009(6)
C57 0.077(4) 0.072(4) 0.041(4) 0.004(4) 0.003(3) 0.016(3)
C58 0.084(4) 0.082(5) 0.043(4) 0.008(4) -0.001(4) 0.008(4)
C59 0.089(5) 0.085(5) 0.046(4) 0.004(4) 0.008(4) 0.012(4)
C60 0.084(5) 0.083(5) 0.053(4) 0.003(4) 0.008(4) 0.013(4)
C61 0.087(4) 0.078(5) 0.053(4) -0.002(4) 0.004(4) 0.013(4)
C62 0.080(4) 0.056(4) 0.031(4) -0.002(4) 0.010(3) 0.018(3)
C63 0.123(11) 0.078(10) 0.071(9) -0.025(8) 0.033(8) -0.021(7)
C64 0.112(11) 0.060(8) 0.118(12) 0.001(7) 0.033(8) 0.005(8)
C65 0.137(12) 0.088(10) 0.088(10) -0.026(8) 0.026(8) -0.019(8)
C66 0.102(10) 0.062(8) 0.125(12) 0.019(7) 0.038(8) 0.019(7)
C67 0.148(14) 0.080(9) 0.105(12) -0.014(9) 0.034(9) -0.017(8)
C68 0.119(12) 0.079(9) 0.132(13) 0.004(8) 0.051(10) 0.006(8)
C69 0.128(13) 0.090(9) 0.129(13) -0.002(9) 0.044(10) -0.011(9)
C70 0.20(2) 0.036(10) 0.31(3) 0.016(11) 0.18(3) -0.006(13)
C71 0.124(13) 0.113(14) 0.107(12) -0.003(9) 0.060(10) -0.034(9)
C72 0.152(12) 0.090(13) 0.192(17) -0.027(10) 0.093(12) -0.008(10)
C73 0.178(17) 0.133(19) 0.22(3) -0.017(12) 0.116(18) 0.027(14)
C74 0.20(2) 0.116(17) 0.183(19) 0.005(12) 0.116(16) -0.000(11)
C75 0.203(15) 0.123(14) 0.096(11) 0.005(12) 0.075(11) -0.029(8)
C76 0.147(12) 0.093(13) 0.088(10) -0.024(9) 0.049(10) -0.035(7)
C77 0.124(12) 0.067(10) 0.098(11) 0.005(9) 0.018(9) -0.027(8)
C78 0.099(11) 0.081(11) 0.069(9) 0.014(9) 0.008(8) -0.023(8)
C79 0.097(10) 0.087(11) 0.068(9) -0.010(9) 0.020(8) -0.010(8)
C80 0.078(9) 0.091(11) 0.060(8) 0.017(8) -0.009(7) -0.027(7)
C81 0.069(8) 0.107(12) 0.052(7) 0.010(8) -0.002(6) -0.018(7)
C82 0.095(9) 0.065(9) 0.053(7) 0.006(7) 0.009(7) -0.009(6)
C83 0.068(8) 0.090(10) 0.042(6) 0.004(7) 0.006(6) -0.013(6)
C84 0.063(7) 0.081(9) 0.030(5) 0.016(6) 0.008(5) -0.022(6)

loop_
_atom_type_symbol
_atom_type_description
_atom_type_scat_dispersion_real
_atom_type_scat_dispersion_imag
_atom_type_scat_source
C C 0.0033 0.0016
;
International Tables for Crystallography
(1992, Vol. C, Tables 4.2.6.8 and 6.1.1.4)
;
H H 0.0000 0.0000
;
International Tables for Crystallography
(1992, Vol. C, Table 6.1.1.4)
;
N N 0.0061 0.0033
;
International Tables for Crystallography
(1992, Vol. C, Tables 4.2.6.8 and 6.1.1.4)
;
Pd Pd -0.9988 1.0072
;
International Tables for Crystallography
(1992, Vol. C, Tables 4.2.6.8 and 6.1.1.4)
;
Cl Cl 0.1484 0.1585
;
International Tables for Crystallography
(1992, Vol. C, Tables 4.2.6.8 and 6.1.1.4)
;
Br Br -0.2901 2.4595
;
International Tables for Crystallography
(1992, Vol. C, Tables 4.2.6.8 and 6.1.1.4)
;
O O 0.0106 0.0060
;
International Tables for Crystallography
(1992, Vol. C, Tables 4.2.6.8 and 6.1.1.4)
;

loop_
_geom_angle_atom_site_label_1
_geom_angle_atom_site_label_2
_geom_angle_atom_site_label_3
_geom_angle
_geom_angle_publ_flag
Cl1 Pd1 Cl2 93.80(9) yes
Cl1 Pd1 N1 90.1(3) yes
Cl1 Pd1 N2 174.49(19) yes
Cl2 Pd1 N1 172.1(2) yes
Cl2 Pd1 N2 90.89(19) yes
N1 Pd1 N2 85.6(3) yes
Cl3 Pd2 Cl4 93.69(10) yes
Cl3 Pd2 N3 89.0(3) yes
Cl3 Pd2 N4 174.8(3) yes
Cl4 Pd2 N3 177.1(3) yes
Cl4 Pd2 N4 91.5(3) yes
N3 Pd2 N4 85.8(3) yes
Cl5 Pd3 Cl6 92.81(11) yes
Cl5 Pd3 N5 91.2(3) yes
Cl5 Pd3 N6 173.1(3) yes
Cl6 Pd3 N5 175.0(3) yes
Cl6 Pd3 N6 92.6(3) yes
N5 Pd3 N6 83.6(3) yes
Cl7 Pd4 Cl8 93.40(9) yes
Cl7 Pd4 N7 92.1(2) yes
Cl7 Pd4 N8 176.2(3) yes
Cl8 Pd4 N7 174.3(3) yes
Cl8 Pd4 N8 90.3(2) yes
N7 Pd4 N8 84.2(3) yes
Cl9 Pd5 Cl10 91.28(14) yes
Cl9 Pd5 N9 91.2(3) yes
Cl9 Pd5 N10 174.3(3) yes
Cl10 Pd5 N9 172.1(3) yes
Cl10 Pd5 N10 94.3(3) yes
N9 Pd5 N10 83.1(4) yes
Cl11 Pd6 Cl12 93.6(2) yes
Cl11 Pd6 N11 93.1(5) yes
Cl11 Pd6 N12 175.8(5) yes
Cl12 Pd6 N11 173.0(5) yes
Cl12 Pd6 N12 90.1(5) yes
N11 Pd6 N12 83.1(6) yes
Pd1 N1 C1 105.5(5) yes
Pd1 N1 C42 112.1(5) yes
C1 N1 C42 114.0(7) yes
Pd1 N2 C6 108.7(6) yes
Pd1 N2 C7 117.7(6) yes
C6 N2 C7 113.9(7) yes
Pd2 N3 C14 112.9(6) yes
Pd2 N3 C15 105.7(6) yes
C14 N3 C15 113.1(7) yes
Pd2 N4 C20 107.4(6) yes
Pd2 N4 C21 115.9(7) yes
C20 N4 C21 113.1(8) yes
Pd3 N5 C28 109.9(6) yes
Pd3 N5 C29 107.1(5) yes
C28 N5 C29 116.2(7) yes
Pd3 N6 C34 111.4(6) yes
Pd3 N6 C35 117.5(6) yes
C34 N6 C35 113.3(8) yes
Pd4 N7 C43 107.4(6) yes
Pd4 N7 C84 113.1(6) yes
C43 N7 C84 115.0(8) yes
Pd4 N8 C48 107.4(6) yes
Pd4 N8 C49 111.4(6) yes
C48 N8 C49 114.5(8) yes
Pd5 N9 C56 119.3(7) yes
Pd5 N9 C57 108.7(7) yes
C56 N9 C57 114.1(9) yes
Pd5 N10 C62 103.2(7) yes
Pd5 N10 C63 115.4(7) yes
C62 N10 C63 115.3(9) yes
Pd6 N11 C70 119.3(11) yes
Pd6 N11 C71 122.3(12) yes
C70 N11 C71 98.0(14) yes
Pd6 N12 C76 104.5(9) yes
Pd6 N12 C77 109.6(9) yes
C76 N12 C77 115.2(12) yes
N1 C1 C2 122.1(9) yes
N1 C1 C6 121.9(8) yes
C2 C1 C6 115.9(10) yes
Br1G C1G C2G 122.7(14) yes
Br1G C1G C6G 112.5(11) yes
C2G C1G C6G 124.8(13) yes
N1S C1S C1T 178.8(12) yes
C1 C2 C3 120.7(10) yes
C1G C2G C3G 120.4(16) yes
C2 C3 C4 120.9(10) yes
Br2G C3G C2G 119.7(13) yes
Br2G C3G C4G 125.2(11) yes
C2G C3G C4G 115.0(14) yes
C3 C4 C5 119.6(11) yes
C3G C4G C5G 123.4(15) yes
C4 C5 C6 118.6(9) yes
C4G C5G C6G 121.2(16) yes
N2 C6 C1 113.9(9) yes
N2 C6 C5 122.2(8) yes
C1 C6 C5 123.8(9) yes
C1G C6G C5G 114.8(15) yes
N2 C7 C8 111.0(8) yes
Br3G C7G C8G 121.4(15) yes
Br3G C7G C12G 125.5(15) yes
C8G C7G C12G 112.7(17) yes
C7 C8 C9 120.3(8) yes
C7 C8 C10 122.0(9) yes
C9 C8 C10 117.6(8) yes
C7G C8G C9G 124.1(18) yes
C8 C9 C11 121.5(9) yes
Br4G C9G C8G 119.0(15) yes
Br4G C9G C10G 122.0(16) yes
C8G C9G C10G 119.0(19) yes
C8 C10 C12 121.5(9) yes
C9G C10G C11G 116.0(19) yes
C9 C11 C13 120.2(10) yes
C10G C11G C12G 118.9(18) yes
C10 C12 C13 121.3(9) yes
C7G C12G C11G 128.8(19) yes
C11 C13 C12 117.8(9) yes
C11 C13 C14 120.4(9) yes
C12 C13 C14 121.8(8) yes
Br5G C13G C14G 122.1(12) yes
Br5G C13G C18G 117.9(12) yes
C14G C13G C18G 120.0(15) yes
N3 C14 C13 113.8(8) yes
C13G C14G C15G 122.4(14) yes
N3 C15 C16 119.4(9) yes
N3 C15 C20 117.9(10) yes
C16 C15 C20 122.7(11) yes
C14G C15G C16G 120.0(15) yes
C15 C16 C17 117.5(10) yes
Br6G C16G C15G 120.1(14) yes
Br6G C16G C17G 123.8(14) yes
C15G C16G C17G 116.1(15) yes
C16 C17 C18 123.4(12) yes
C16G C17G C18G 125.4(17) yes
C17 C18 C19 119.8(12) yes
C13G C18G C17G 116.0(16) yes
C18 C19 C20 116.6(11) yes
N4 C20 C15 120.2(11) yes
N4 C20 C19 119.6(9) yes
C15 C20 C19 119.9(11) yes
N4 C21 C22 111.3(8) yes
C21 C22 C23 118.4(9) yes
C21 C22 C24 120.8(10) yes
C23 C22 C24 120.7(9) yes
C22 C23 C25 118.4(9) yes
C22 C24 C26 119.0(11) yes
C23 C25 C27 122.3(11) yes
C24 C26 C27 121.4(10) yes
C25 C27 C26 118.1(9) yes
C25 C27 C28 119.1(10) yes
C26 C27 C28 122.7(9) yes
N5 C28 C27 115.0(8) yes
N5 C29 C30 115.9(8) yes
N5 C29 C34 112.5(9) yes
C30 C29 C34 131.4(10) yes
C29 C30 C31 114.7(9) yes
C30 C31 C32 118.1(10) yes
C31 C32 C33 120.1(10) yes
C32 C33 C34 123.2(9) yes
N6 C34 C29 122.0(10) yes
N6 C34 C33 125.6(8) yes
C29 C34 C33 112.4(10) yes
N6 C35 C36 110.0(7) yes
C35 C36 C37 117.9(9) yes
C35 C36 C38 122.4(10) yes
C37 C36 C38 119.6(8) yes
C36 C37 C39 119.3(9) yes
C36 C38 C40 120.0(9) yes
C37 C39 C41 122.0(9) yes
C38 C40 C41 120.5(9) yes
C39 C41 C40 118.6(8) yes
C39 C41 C42 119.2(9) yes
C40 C41 C42 122.0(9) yes
N1 C42 C41 112.6(7) yes
N7 C43 C44 120.8(8) yes
N7 C43 C48 120.6(8) yes
C44 C43 C48 118.5(9) yes
C43 C44 C45 119.1(9) yes
C44 C45 C46 119.2(10) yes
C45 C46 C47 122.0(10) yes
C46 C47 C48 121.1(9) yes
N8 C48 C43 116.5(8) yes
N8 C48 C47 123.3(8) yes
C43 C48 C47 120.1(9) yes
N8 C49 C50 115.4(8) yes
C49 C50 C51 118.9(8) yes
C49 C50 C52 122.1(8) yes
C51 C50 C52 119.0(9) yes
C50 C51 C53 120.8(9) yes
C50 C52 C54 121.9(9) yes
C51 C53 C55 120.2(9) yes
C52 C54 C55 119.9(9) yes
C53 C55 C54 118.1(8) yes
C53 C55 C56 121.8(9) yes
C54 C55 C56 120.1(9) yes
N9 C56 C55 109.8(9) yes
N9 C57 C58 121.8(10) yes
N9 C57 C62 110.1(10) yes
C58 C57 C62 127.9(11) yes
C57 C58 C59 119.0(11) yes
C58 C59 C60 122.9(11) yes
C59 C60 C61 116.8(11) yes
C60 C61 C62 121.4(10) yes
N10 C62 C57 129.5(11) yes
N10 C62 C61 118.6(9) yes
C57 C62 C61 111.5(10) yes
N10 C63 C64 113.4(11) yes
C63 C64 C65 115.4(13) yes
C63 C64 C66 123.7(12) yes
C65 C64 C66 120.6(13) yes
C64 C65 C67 117.6(14) yes
C64 C66 C68 119.4(13) yes
C65 C67 C69 122.8(14) yes
C66 C68 C69 124.4(14) yes
C67 C69 C68 115.0(14) yes
C67 C69 C70 119.7(14) yes
C68 C69 C70 124.8(14) yes
N11 C70 C69 114.9(13) yes
N11 C71 C72 131.2(16) yes
N11 C71 C76 106.2(16) yes
C72 C71 C76 117.7(16) yes
C71 C72 C73 119.7(17) yes
C72 C73 C74 122(2) yes
C73 C74 C75 117.2(19) yes
C74 C75 C76 115.5(17) yes
N12 C76 C71 119.0(15) yes
N12 C76 C75 113.4(15) yes
C71 C76 C75 127.5(18) yes
N12 C77 C78 110.2(11) yes
C77 C78 C79 117.9(13) yes
C77 C78 C80 122.1(13) yes
C79 C78 C80 120.0(13) yes
C78 C79 C81 119.2(13) yes
C78 C80 C82 120.2(12) yes
C79 C81 C83 122.2(12) yes
C80 C82 C83 122.3(12) yes
C81 C83 C82 115.9(12) yes
C81 C83 C84 121.5(11) yes
C82 C83 C84 122.4(11) yes
N7 C84 C83 110.8(8) yes
Pd1 N1 H1N 108.354 no
C1 N1 H1N 108.330 no
C42 N1 H1N 108.348 no
Pd1 N2 H2N 105.057 no
C6 N2 H2N 105.070 no
C7 N2 H2N 105.074 no
Pd2 N3 H3N 108.308 no
C14 N3 H3N 108.304 no
C15 N3 H3N 108.328 no
Pd2 N4 H4N 106.628 no
C20 N4 H4N 106.617 no
C21 N4 H4N 106.610 no
Pd3 N5 H5N 107.788 no
C28 N5 H5N 107.787 no
C29 N5 H5N 107.763 no
Pd3 N6 H6N 104.361 no
C34 N6 H6N 104.385 no
C35 N6 H6N 104.386 no
Pd4 N7 H7N 106.951 no
C43 N7 H7N 106.945 no
C84 N7 H7N 106.966 no
Pd4 N8 H8N 107.789 no
C48 N8 H8N 107.777 no
C49 N8 H8N 107.787 no
Pd5 N9 H9N 104.310 no
C56 N9 H9N 104.337 no
C57 N9 H9N 104.310 no
Pd5 N10 H10N 107.489 no
C62 N10 H10N 107.489 no
C63 N10 H10N 107.492 no
Pd6 N11 H11N 105.171 no
C70 N11 H11N 105.178 no
C71 N11 H11N 105.160 no
Pd6 N12 H12N 109.125 no
C76 N12 H12N 109.105 no
C77 N12 H12N 109.104 no
C1 C2 H2 119.671 no
C3 C2 H2 119.635 no
C2 C3 H3 119.544 no
C4 C3 H3 119.561 no
C3 C4 H4 120.221 no
C5 C4 H4 120.227 no
C4 C5 H5 120.682 no
C6 C5 H5 120.699 no
N2 C7 H7A 109.454 no
N2 C7 H7B 109.439 no
C8 C7 H7A 109.462 no
C8 C7 H7B 109.433 no
H7A C7 H7B 108.034 no
C8 C9 H9 119.221 no
C11 C9 H9 119.238 no
C8 C10 H10 119.259 no
C12 C10 H10 119.258 no
C9 C11 H11 119.900 no
C13 C11 H11 119.891 no
C10 C12 H12 119.339 no
C13 C12 H12 119.351 no
N3 C14 H14A 108.793 no
N3 C14 H14B 108.819 no
C13 C14 H14A 108.803 no
C13 C14 H14B 108.815 no
H14A C14 H14B 107.694 no
C15 C16 H16 121.286 no
C17 C16 H16 121.260 no
C16 C17 H17 118.271 no
C18 C17 H17 118.300 no
C17 C18 H18 120.081 no
C19 C18 H18 120.091 no
C18 C19 H19 121.733 no
C20 C19 H19 121.697 no
N4 C21 H21A 109.357 no
N4 C21 H21B 109.363 no
C22 C21 H21A 109.353 no
C22 C21 H21B 109.368 no
H21A C21 H21B 107.989 no
C22 C23 H23 120.827 no
C25 C23 H23 120.798 no
C22 C24 H24 120.531 no
C26 C24 H24 120.513 no
C23 C25 H25 118.842 no
C27 C25 H25 118.828 no
C24 C26 H26 119.323 no
C27 C26 H26 119.320 no
N5 C28 H28A 108.510 no
N5 C28 H28B 108.542 no
C27 C28 H28A 108.534 no
C27 C28 H28B 108.540 no
H28A C28 H28B 107.507 no
C29 C30 H30 122.652 no
C31 C30 H30 122.694 no
C30 C31 H31 120.935 no
C32 C31 H31 120.933 no
C31 C32 H32 119.951 no
C33 C32 H32 119.975 no
C32 C33 H33 118.404 no
C34 C33 H33 118.352 no
N6 C35 H35A 109.678 no
N6 C35 H35B 109.673 no
C36 C35 H35A 109.665 no
C36 C35 H35B 109.668 no
H35A C35 H35B 108.170 no
C36 C37 H37 120.381 no
C39 C37 H37 120.352 no
C36 C38 H38 119.974 no
C40 C38 H38 120.005 no
C37 C39 H39 119.028 no
C41 C39 H39 119.022 no
C38 C40 H40 119.767 no
C41 C40 H40 119.774 no
N1 C42 H42A 109.069 no
N1 C42 H42B 109.077 no
C41 C42 H42A 109.089 no
C41 C42 H42B 109.075 no
H42A C42 H42B 107.823 no
C43 C44 H44 120.428 no
C45 C44 H44 120.430 no
C44 C45 H45 120.424 no
C46 C45 H45 120.416 no
C45 C46 H46 118.992 no
C47 C46 H46 119.019 no
C46 C47 H47 119.462 no
C48 C47 H47 119.466 no
N8 C49 H49A 108.409 no
N8 C49 H49B 108.432 no
C50 C49 H49A 108.421 no
C50 C49 H49B 108.436 no
H49A C49 H49B 107.477 no
C50 C51 H51 119.602 no
C53 C51 H51 119.603 no
C50 C52 H52 119.046 no
C54 C52 H52 119.042 no
C51 C53 H53 119.881 no
C55 C53 H53 119.898 no
C52 C54 H54 120.031 no
C55 C54 H54 120.047 no
N9 C56 H56A 109.694 no
N9 C56 H56B 109.711 no
C55 C56 H56A 109.716 no
C55 C56 H56B 109.724 no
H56A C56 H56B 108.210 no
C57 C58 H58 120.496 no
C59 C58 H58 120.516 no
C58 C59 H59 118.544 no
C60 C59 H59 118.543 no
C59 C60 H60 121.606 no
C61 C60 H60 121.621 no
C60 C61 H61 119.277 no
C62 C61 H61 119.286 no
N10 C63 H63A 108.885 no
N10 C63 H63B 108.894 no
C64 C63 H63A 108.883 no
C64 C63 H63B 108.898 no
H63A C63 H63B 107.732 no
C64 C65 H65 121.169 no
C67 C65 H65 121.224 no
C64 C66 H66 120.309 no
C68 C66 H66 120.314 no
C65 C67 H67 118.617 no
C69 C67 H67 118.591 no
C66 C68 H68 117.784 no
C69 C68 H68 117.842 no
N11 C70 H70A 108.551 no
N11 C70 H70B 108.556 no
C69 C70 H70A 108.532 no
C69 C70 H70B 108.543 no
H70A C70 H70B 107.528 no
C71 C72 H72 120.135 no
C73 C72 H72 120.141 no
C72 C73 H73 119.107 no
C74 C73 H73 119.081 no
C73 C74 H74 121.429 no
C75 C74 H74 121.410 no
C74 C75 H75 122.265 no
C76 C75 H75 122.252 no
N12 C77 H77A 109.605 no
N12 C77 H77B 109.591 no
C78 C77 H77A 109.624 no
C78 C77 H77B 109.635 no
H77A C77 H77B 108.126 no
C78 C79 H79 120.395 no
C81 C79 H79 120.442 no
C78 C80 H80 119.889 no
C82 C80 H80 119.874 no
C79 C81 H81 118.873 no
C83 C81 H81 118.881 no
C80 C82 H82 118.850 no
C83 C82 H82 118.836 no
N7 C84 H84A 109.481 no
N7 C84 H84B 109.476 no
C83 C84 H84A 109.473 no
C83 C84 H84B 109.495 no
H84A C84 H84B 108.051 no

loop_
_geom_bond_atom_site_label_1
_geom_bond_atom_site_label_2
_geom_bond_distance
_geom_bond_publ_flag
Pd1 Cl1 2.314(3) yes
Pd1 Cl2 2.302(2) yes
Pd1 N1 2.027(6) yes
Pd1 N2 2.025(8) yes
Pd2 Cl3 2.301(3) yes
Pd2 Cl4 2.305(3) yes
Pd2 N3 2.019(8) yes
Pd2 N4 2.030(8) yes
Pd3 Cl5 2.299(3) yes
Pd3 Cl6 2.285(3) yes
Pd3 N5 2.056(8) yes
Pd3 N6 2.008(8) yes
Pd4 Cl7 2.301(3) yes
Pd4 Cl8 2.294(3) yes
Pd4 N7 2.068(8) yes
Pd4 N8 2.047(8) yes
Pd5 Cl9 2.285(4) yes
Pd5 Cl10 2.293(4) yes
Pd5 N9 1.976(9) yes
Pd5 N10 2.021(9) yes
Pd6 Cl11 2.285(5) yes
Pd6 Cl12 2.320(6) yes
Pd6 N11 1.78(2) yes
Pd6 N12 1.996(13) yes
Br1G C1G 1.771(12) yes
Br2G C3G 1.836(16) yes
Br3G C7G 1.783(19) yes
Br4G C9G 1.82(2) yes
Br5G C13G 1.825(16) yes
Br6G C16G 1.821(17) yes
N1 C1 1.465(13) yes
N1 C42 1.521(11) yes
N1S C1S 1.114(15) yes
N2 C6 1.502(11) yes
N2 C7 1.529(11) yes
N3 C14 1.497(11) yes
N3 C15 1.524(14) yes
N4 C20 1.453(13) yes
N4 C21 1.516(12) yes
N5 C28 1.486(11) yes
N5 C29 1.617(13) yes
N6 C34 1.435(13) yes
N6 C35 1.532(12) yes
N7 C43 1.418(12) yes
N7 C84 1.522(14) yes
N8 C48 1.471(12) yes
N8 C49 1.475(13) yes
N9 C56 1.526(14) yes
N9 C57 1.457(14) yes
N10 C62 1.306(14) yes
N10 C63 1.539(15) yes
N11 C70 1.52(3) yes
N11 C71 1.48(3) yes
N12 C76 1.54(3) yes
N12 C77 1.540(18) yes
C1 C2 1.444(13) yes
C1 C6 1.365(14) yes
C1G C2G 1.39(2) yes
C1G C6G 1.38(3) yes
C1S C1T 1.542(16) yes
C2 C3 1.353(18) yes
C2G C3G 1.423(19) yes
C3 C4 1.374(15) yes
C3G C4G 1.41(3) yes
C4 C5 1.404(14) yes
C4G C5G 1.39(3) yes
C5 C6 1.362(16) yes
C5G C6G 1.42(3) yes
C7 C8 1.482(13) yes
C7G C8G 1.37(3) yes
C7G C12G 1.43(3) yes
C8 C9 1.367(15) yes
C8 C10 1.396(13) yes
C8G C9G 1.45(3) yes
C9 C11 1.378(14) yes
C9G C10G 1.42(4) yes
C10 C12 1.352(13) yes
C10G C11G 1.49(3) yes
C11 C13 1.400(13) yes
C11G C12G 1.29(3) yes
C12 C13 1.379(14) yes
C13 C14 1.508(13) yes
C13G C14G 1.40(3) yes
C13G C18G 1.38(3) yes
C14G C15G 1.47(3) yes
C15 C16 1.412(15) yes
C15 C20 1.304(14) yes
C15G C16G 1.36(3) yes
C16 C17 1.338(18) yes
C16G C17G 1.44(3) yes
C17 C18 1.333(18) yes
C17G C18G 1.46(3) yes
C18 C19 1.427(18) yes
C19 C20 1.434(18) yes
C21 C22 1.504(14) yes
C22 C23 1.367(16) yes
C22 C24 1.390(14) yes
C23 C25 1.391(14) yes
C24 C26 1.388(15) yes
C25 C27 1.372(14) yes
C26 C27 1.368(17) yes
C27 C28 1.471(13) yes
C29 C30 1.324(15) yes
C29 C34 1.313(12) yes
C30 C31 1.389(15) yes
C31 C32 1.403(13) yes
C32 C33 1.329(15) yes
C33 C34 1.372(15) yes
C35 C36 1.497(12) yes
C36 C37 1.368(15) yes
C36 C38 1.379(15) yes
C37 C39 1.419(12) yes
C38 C40 1.411(12) yes
C39 C41 1.351(14) yes
C40 C41 1.383(14) yes
C41 C42 1.487(12) yes
C43 C44 1.448(14) yes
C43 C48 1.375(13) yes
C44 C45 1.396(15) yes
C45 C46 1.365(13) yes
C46 C47 1.347(14) yes
C47 C48 1.383(13) yes
C49 C50 1.507(12) yes
C50 C51 1.375(13) yes
C50 C52 1.379(14) yes
C51 C53 1.387(13) yes
C52 C54 1.358(14) yes
C53 C55 1.399(14) yes
C54 C55 1.417(13) yes
C55 C56 1.525(14) yes
C57 C58 1.412(16) yes
C57 C62 1.295(15) yes
C58 C59 1.364(17) yes
C59 C60 1.368(17) yes
C60 C61 1.442(16) yes
C61 C62 1.562(16) yes
C63 C64 1.487(19) yes
C64 C65 1.40(2) yes
C64 C66 1.41(2) yes
C65 C67 1.45(2) yes
C66 C68 1.37(2) yes
C67 C69 1.40(3) yes
C68 C69 1.42(3) yes
C69 C70 1.57(3) yes
C71 C72 1.29(3) yes
C71 C76 1.30(3) yes
C72 C73 1.47(3) yes
C73 C74 1.39(3) yes
C74 C75 1.37(3) yes
C75 C76 1.46(3) yes
C77 C78 1.53(2) yes
C78 C79 1.36(2) yes
C78 C80 1.37(2) yes
C79 C81 1.39(2) yes
C80 C82 1.374(19) yes
C81 C83 1.404(18) yes
C82 C83 1.374(17) yes
C83 C84 1.461(17) yes
N1 H1N 0.930 no
N2 H2N 0.930 no
N3 H3N 0.930 no
N4 H4N 0.930 no
N5 H5N 0.930 no
N6 H6N 0.930 no
N7 H7N 0.930 no
N8 H8N 0.930 no
N9 H9N 0.930 no
N10 H10N 0.930 no
N11 H11N 0.930 no
N12 H12N 0.930 no
C2 H2 0.950 no
C3 H3 0.950 no
C4 H4 0.950 no
C5 H5 0.950 no
C7 H7A 0.990 no
C7 H7B 0.990 no
C9 H9 0.950 no
C10 H10 0.950 no
C11 H11 0.950 no
C12 H12 0.950 no
C14 H14A 0.990 no
C14 H14B 0.990 no
C16 H16 0.950 no
C17 H17 0.950 no
C18 H18 0.950 no
C19 H19 0.950 no
C21 H21A 0.990 no
C21 H21B 0.990 no
C23 H23 0.950 no
C24 H24 0.950 no
C25 H25 0.950 no
C26 H26 0.950 no
C28 H28A 0.990 no
C28 H28B 0.990 no
C30 H30 0.950 no
C31 H31 0.950 no
C32 H32 0.950 no
C33 H33 0.950 no
C35 H35A 0.990 no
C35 H35B 0.990 no
C37 H37 0.950 no
C38 H38 0.950 no
C39 H39 0.950 no
C40 H40 0.950 no
C42 H42A 0.990 no
C42 H42B 0.990 no
C44 H44 0.950 no
C45 H45 0.950 no
C46 H46 0.950 no
C47 H47 0.950 no
C49 H49A 0.990 no
C49 H49B 0.990 no
C51 H51 0.950 no
C52 H52 0.950 no
C53 H53 0.950 no
C54 H54 0.950 no
C56 H56A 0.990 no
C56 H56B 0.990 no
C58 H58 0.950 no
C59 H59 0.950 no
C60 H60 0.950 no
C61 H61 0.950 no
C63 H63A 0.990 no
C63 H63B 0.990 no
C65 H65 0.950 no
C66 H66 0.950 no
C67 H67 0.950 no
C68 H68 0.950 no
C70 H70A 0.990 no
C70 H70B 0.990 no
C72 H72 0.950 no
C73 H73 0.950 no
C74 H74 0.950 no
C75 H75 0.950 no
C77 H77A 0.990 no
C77 H77B 0.990 no
C79 H79 0.950 no
C80 H80 0.950 no
C81 H81 0.950 no
C82 H82 0.950 no
C84 H84A 0.990 no
C84 H84B 0.990 no

loop_
_geom_contact_atom_site_label_1
_geom_contact_atom_site_label_2
_geom_contact_distance
_geom_contact_publ_flag
_geom_contact_site_symmetry_2
Pd1 C8 3.337(10) no .
Pd1 C9 3.507(9) no .
Pd2 C22 3.262(9) no .
Pd2 C23 3.306(9) no .
Pd3 C36 3.340(9) no .
Pd4 C81 3.240(14) no .
Pd4 C83 3.190(13) no .
Pd5 C55 3.536(10) no .
Pd5 C64 3.421(15) no .
Pd6 C67 3.227(15) no .
Pd6 C69 3.215(16) no .
Cl1 C42 3.446(10) no .
Cl2 C7 3.589(10) no .
Cl3 C14 3.409(10) no .
Cl4 C21 3.488(12) no .
Cl5 C28 3.497(11) no .
Cl6 C35 3.424(12) no .
Cl7 C84 3.512(11) no .
Cl8 C49 3.421(10) no .
Cl9 C56 3.491(12) no .
Cl10 C64 3.268(15) no .
Cl10 C66 3.402(15) no .
Cl11 C67 3.536(16) no .
Cl11 C70 3.410(17) no .
Cl12 C77 3.460(15) no .
N1 C39 3.231(12) no .
N1 C40 3.357(11) no .
N2 C9 3.352(12) no .
N2 C10 3.270(11) no .
N3 C11 3.246(12) no .
N3 C12 3.468(11) no .
N4 C23 3.287(12) no .
N4 C24 3.309(12) no .
N5 C25 3.261(12) no .
N5 C26 3.403(13) no .
N6 C37 3.389(11) no .
N6 C38 3.203(12) no .
N7 C81 3.319(17) no .
N7 C82 3.331(16) no .
N8 C51 3.215(12) no .
N8 C52 3.481(13) no .
N9 C53 3.319(13) no .
N9 C54 3.357(12) no .
N10 C65 3.266(17) no .
N10 C66 3.498(17) no .
N11 C67 3.313(19) no .
N11 C68 3.57(2) no .
N11 C77 3.48(2) no .
N12 C79 3.237(19) no .
N12 C80 3.408(19) no .
C1 C4 2.796(16) no .
C1 C7 3.545(12) no .
C1 C40 3.381(12) no .
C1 C41 3.104(13) no .
C1G C4G 2.73(2) no .
C2 C5 2.764(14) no .
C2 C40 3.109(13) no .
C2 C41 3.237(14) no .
C2 C42 3.296(14) no .
C2G C5G 2.78(3) no .
C3 C6 2.735(13) no .
C3G C6G 2.90(3) no .
C5 C7 3.121(13) no .
C6 C8 3.167(12) no .
C6 C10 3.332(12) no .
C6 C42 3.462(14) no .
C7G C10G 2.92(3) no .
C8 C13 2.798(13) no .
C8G C11G 2.78(3) no .
C9 C12 2.737(13) no .
C9G C12G 2.75(3) no .
C10 C11 2.736(14) no .
C10 C42 3.587(13) no .
C12 C15 3.508(13) no .
C12 C16 3.190(13) no .
C13 C15 3.088(14) no .
C13 C16 3.085(14) no .
C13G C16G 2.90(3) no .
C14 C16 3.204(15) no .
C14 C20 3.404(15) no .
C14G C17G 2.72(3) no .
C15 C18 2.727(17) no .
C15 C21 3.499(14) no .
C15G C18G 2.88(3) no .
C16 C19 2.783(16) no .
C17 C20 2.735(17) no .
C19 C21 3.074(17) no .
C20 C22 3.123(14) no .
C20 C24 3.346(13) no .
C22 C27 2.775(13) no .
C23 C26 2.762(15) no .
C24 C25 2.739(17) no .
C26 C30 3.241(13) no .
C27 C29 3.318(12) no .
C27 C30 3.283(14) no .
C28 C30 3.191(14) no .
C28 C34 3.448(12) no .
C28 C38 3.580(13) no .
C29 C32 2.603(15) no .
C29 C35 3.545(13) no .
C30 C33 2.725(14) no .
C31 C34 2.786(15) no .
C33 C35 3.066(15) no .
C34 C36 3.105(12) no .
C34 C38 3.218(12) no .
C36 C41 2.803(11) no .
C37 C40 2.763(14) no .
C38 C39 2.744(14) no .
C43 C46 2.768(14) no .
C43 C49 3.390(14) no .
C43 C82 3.432(17) no .
C43 C83 3.101(17) no .
C44 C47 2.760(14) no .
C44 C84 3.143(15) no .
C45 C48 2.785(14) no .
C47 C49 3.198(15) no .
C47 C50 3.131(14) no .
C47 C52 3.285(15) no .
C48 C50 3.072(13) no .
C48 C52 3.536(14) no .
C48 C84 3.537(13) no .
C49 C82 3.599(15) no .
C49 C83 3.596(14) no .
C50 C55 2.795(12) no .
C51 C54 2.765(14) no .
C52 C53 2.754(14) no .
C53 C57 3.191(14) no .
C53 C58 3.520(14) no .
C54 C63 3.568(17) no .
C55 C57 2.976(14) no .
C55 C62 3.491(14) no .
C56 C58 3.139(16) no .
C56 C62 3.403(16) no .
C57 C60 2.793(17) no .
C57 C63 3.397(16) no .
C58 C61 2.763(17) no .
C59 C62 2.877(16) no .
C61 C63 3.096(17) no .
C64 C69 2.86(2) no .
C65 C68 2.79(2) no .
C66 C67 2.79(2) no .
C68 C77 3.58(2) no .
C69 C71 3.19(3) no .
C70 C72 2.95(3) no .
C70 C76 3.28(3) no .
C71 C74 2.85(3) no .
C71 C77 3.40(3) no .
C72 C75 2.80(3) no .
C73 C76 2.63(3) no .
C75 C77 3.29(3) no .
C75 C78 3.05(3) no .
C75 C80 3.15(2) no .
C76 C78 3.06(3) no .
C76 C80 3.39(3) no .
C78 C83 2.801(19) no .
C79 C82 2.747(19) no .
C80 C81 2.724(18) no .
Pd1 Pd1 3.4347(9) no 3_666
Pd1 Cl1 3.333(3) no 3_666
Pd2 N1S 3.541(10) no 3_566
Pd3 C1T 3.580(10) no 1_556
Br2G C17G 3.39(2) no 1_556
Br6G O2W 3.589(15) no 3_565
Cl1 Pd1 3.333(3) no 3_666
Cl1 N2 3.434(7) no 3_666
Cl1 N8 3.291(8) no .
Cl1 C1 3.478(9) no 3_666
Cl1 C6 3.427(10) no 3_666
Cl1 C51 3.590(11) no .
Cl2 N1 3.290(7) no 3_666
Cl2 N6 3.145(7) no 1_554
Cl2 C1T 3.488(11) no .
Cl2 C35 3.576(9) no 1_554
Cl3 N3 3.223(8) no 3_566
Cl3 C14G 3.479(16) no 3_566
Cl3 C15G 3.436(16) no 3_566
Cl4 N5 3.312(7) no 3_567
Cl4 C1S 3.522(11) no 3_566
Cl4 C29 3.482(9) no 3_567
Cl4 C30 3.573(11) no 3_567
Cl6 C2 3.586(9) no 3_667
Cl6 C58 3.509(13) no 1_556
Cl8 N2 3.253(8) no 3_666
Cl8 C7 3.395(9) no 3_666
Cl9 C19 3.503(13) no 3_566
Cl10 N11 3.300(16) no 4_564
Cl10 C70 3.523(17) no 4_564
Cl10 C72 3.566(17) no 4_564
Cl11 O1W 3.424(19) no 4_564
Cl11 N10 3.170(11) no 4_565
Cl11 C61 3.306(13) no 4_565
Cl11 C62 3.347(11) no 4_565
Cl12 C11G 3.589(19) no 4_565
Cl12 C12G 3.54(2) no 4_565
O1W Cl11 3.424(19) no 4_565
O1W N12 3.56(3) no .
O2W Br6G 3.589(15) no 3_565
O2W N9 3.302(15) no .
O2W C82 3.542(18) no 1_554
N1 Cl2 3.290(7) no 3_666
N1S Pd2 3.541(10) no 3_566
N1S N4 2.961(12) no 3_566
N1S C20 3.371(12) no 3_566
N1S C46 3.544(14) no .
N1S C47 3.598(13) no .
N1S C54 3.418(15) no .
N1S C55 3.358(14) no .
N1S C56 3.590(15) no .
N2 Cl1 3.434(7) no 3_666
N2 Cl8 3.253(8) no 3_666
N3 Cl3 3.223(8) no 3_566
N4 N1S 2.961(12) no 3_566
N4 C1S 3.536(13) no 3_566
N5 Cl4 3.312(7) no 3_567
N6 Cl2 3.145(7) no 1_556
N7 C39 3.440(14) no .
N8 Cl1 3.291(8) no .
N9 O2W 3.302(15) no .
N10 Cl11 3.170(11) no 4_564
N11 Cl10 3.300(16) no 4_565
N12 O1W 3.56(3) no .
C1 Cl1 3.478(9) no 3_666
C1S Cl4 3.522(11) no 3_566
C1S N4 3.536(13) no 3_566
C1S C53 3.529(16) no .
C1S C55 3.314(15) no .
C1T Pd3 3.580(10) no 1_554
C1T Cl2 3.488(11) no .
C1T C53 3.529(16) no .
C2 Cl6 3.586(9) no 3_667
C3 C59 3.578(16) no 3_666
C4 C51 3.519(14) no 3_666
C6 Cl1 3.427(10) no 3_666
C7 Cl8 3.395(9) no 3_666
C10G C65 3.51(3) no .
C11G Cl12 3.589(19) no 4_564
C12G Cl12 3.54(2) no 4_564
C13G C31 3.391(19) no 1_554
C14G Cl3 3.479(16) no 3_566
C14G C30 3.469(19) no 1_554
C14G C31 3.298(19) no 1_554
C15G Cl3 3.436(16) no 3_566
C17G Br2G 3.39(2) no 1_554
C19 Cl9 3.503(13) no 3_566
C20 N1S 3.371(12) no 3_566
C29 Cl4 3.482(9) no 3_567
C30 Cl4 3.573(11) no 3_567
C30 C14G 3.469(19) no 1_556
C31 C13G 3.391(19) no 1_556
C31 C14G 3.298(19) no 1_556
C35 Cl2 3.576(9) no 1_556
C35 C37 3.326(12) no 3_667
C37 C35 3.326(12) no 3_667
C39 N7 3.440(14) no .
C39 C43 3.598(14) no .
C43 C39 3.598(14) no .
C46 N1S 3.544(14) no .
C47 N1S 3.598(13) no .
C51 Cl1 3.590(11) no .
C51 C4 3.519(14) no 3_666
C53 C1S 3.529(16) no .
C53 C1T 3.529(16) no .
C54 N1S 3.418(15) no .
C55 N1S 3.358(14) no .
C55 C1S 3.314(15) no .
C56 N1S 3.590(15) no .
C58 Cl6 3.509(13) no 1_554
C58 C84 3.460(14) no 1_554
C59 C3 3.578(16) no 3_666
C61 Cl11 3.306(13) no 4_564
C62 Cl11 3.347(11) no 4_564
C65 C10G 3.51(3) no .
C70 Cl10 3.523(17) no 4_565
C72 Cl10 3.566(17) no 4_565
C82 O2W 3.542(18) no 1_556
C84 C58 3.460(14) no 1_556
Pd1 H7A 3.2695 no .
Pd1 H9 3.3794 no .
Pd1 H42A 2.9833 no .
Pd1 H42B 3.1469 no .
Pd2 H14A 3.0914 no .
Pd2 H14B 3.0063 no .
Pd2 H21A 3.2579 no .
Pd2 H23 3.1468 no .
Pd3 H28A 2.8365 no .
Pd3 H28B 3.1766 no .
Pd3 H35A 3.2283 no .
Pd3 H37 3.5567 no .
Pd4 H49A 2.9679 no .
Pd4 H49B 3.0538 no .
Pd4 H81 3.0485 no .
Pd4 H84B 3.2427 no .
Pd5 H54 3.3598 no .
Pd5 H56A 3.1217 no .
Pd5 H63A 3.1613 no .
Pd5 H66 3.4968 no .
Pd6 H67 3.0632 no .
Pd6 H70A 3.1872 no .
Pd6 H77A 2.9833 no .
Pd6 H77B 3.0403 no .
Cl1 H1N 2.9797 no .
Cl1 H42A 2.8488 no .
Cl2 H2N 2.9083 no .
Cl2 H7A 3.1306 no .
Cl2 H9 3.4750 no .
Cl3 H3N 2.9328 no .
Cl3 H14B 2.8218 no .
Cl4 H4N 3.0288 no .
Cl4 H21A 3.0216 no .
Cl4 H23 2.9651 no .
Cl5 H5N 2.9701 no .
Cl5 H28A 2.8972 no .
Cl6 H6N 3.0448 no .
Cl6 H35A 2.9089 no .
Cl6 H37 3.1696 no .
Cl7 H7N 3.0556 no .
Cl7 H81 2.9608 no .
Cl7 H84B 3.0417 no .
Cl8 H8N 2.9717 no .
Cl8 H49A 2.8101 no .
Cl9 H9N 2.9110 no .
Cl9 H56A 2.9421 no .
Cl10 H10N 3.0020 no .
Cl11 H11N 2.8255 no .
Cl11 H67 2.7888 no .
Cl11 H70A 3.0311 no .
Cl12 H12N 2.9351 no .
Cl12 H77B 2.9187 no .
N1 H2 2.7238 no .
N1 H2N 3.4066 no .
N1 H39 3.2229 no .
N1 H40 3.4443 no .
N2 H1N 3.4664 no .
N2 H5 2.6869 no .
N2 H9 3.4281 no .
N2 H10 3.2849 no .
N2 H42B 3.4665 no .
N3 H4N 3.4021 no .
N3 H11 3.2128 no .
N3 H12 3.5892 no .
N3 H16 2.7042 no .
N4 H3N 3.4480 no .
N4 H14A 3.4944 no .
N4 H19 2.6937 no .
N4 H23 3.3399 no .
N4 H24 3.3722 no .
N5 H6N 3.3476 no .
N5 H25 3.2423 no .
N5 H26 3.4984 no .
N5 H30 2.6276 no .
N6 H5N 3.4064 no .
N6 H28B 3.4798 no .
N6 H33 2.6796 no .
N6 H37 3.5086 no .
N6 H38 3.1984 no .
N7 H8N 3.4679 no .
N7 H44 2.6861 no .
N7 H49B 3.4324 no .
N7 H81 3.3651 no .
N7 H82 3.3935 no .
N8 H7N 3.4287 no .
N8 H47 2.6894 no .
N8 H51 3.1554 no .
N8 H52 3.5863 no .
N9 H10N 3.3548 no .
N9 H53 3.3591 no .
N9 H54 3.4129 no .
N9 H58 2.6952 no .
N9 H63A 3.4479 no .
N10 H9N 3.3170 no .
N10 H61 2.6718 no .
N10 H65 3.2356 no .
N11 H12N 3.2154 no .
N11 H67 3.3095 no .
N11 H72 2.7997 no .
N11 H77A 3.2668 no .
N12 H11N 3.1767 no .
N12 H75 2.6459 no .
N12 H79 3.2284 no .
N12 H80 3.4996 no .
C1 H2N 2.9744 no .
C1 H3 3.2899 no .
C1 H5 3.2557 no .
C1 H10 3.4826 no .
C1 H40 3.1989 no .
C1 H42A 3.3281 no .
C1 H42B 2.6569 no .
C2 H1N 2.6547 no .
C2 H4 3.2261 no .
C2 H40 3.0222 no .
C2 H42B 3.5394 no .
C3 H5 3.2605 no .
C4 H2 3.2265 no .
C5 H2N 2.6560 no .
C5 H3 3.2577 no .
C5 H7B 2.7645 no .
C5 H10 3.1894 no .
C6 H1N 3.1125 no .
C6 H2 3.2418 no .
C6 H4 3.2381 no .
C6 H7A 3.3606 no .
C6 H7B 2.6494 no .
C6 H10 2.9916 no .
C6 H42B 3.2989 no .
C7 H5 2.9627 no .
C7 H9 2.6182 no .
C7 H10 2.6807 no .
C8 H2N 3.2344 no .
C8 H11 3.2467 no .
C8 H12 3.2496 no .
C8 H42B 2.9394 no .
C9 H7A 2.5521 no .
C9 H7B 3.2037 no .
C9 H10 3.2215 no .
C9 H16 3.5583 no .
C9 H42B 3.2645 no .
C10 H7A 3.2876 no .
C10 H7B 2.6541 no .
C10 H9 3.2259 no .
C10 H16 3.3686 no .
C10 H42B 2.6510 no .
C11 H3N 2.9638 no .
C11 H12 3.2411 no .
C11 H14A 3.3041 no .
C11 H14B 2.6756 no .
C11 H16 3.0787 no .
C11 H42B 3.3566 no .
C12 H11 3.2411 no .
C12 H14A 2.5855 no .
C12 H14B 3.2147 no .
C12 H16 2.8809 no .
C12 H40 3.5451 no .
C12 H42B 2.7436 no .
C13 H3N 2.6519 no .
C13 H9 3.2623 no .
C13 H10 3.2312 no .
C13 H16 2.6848 no .
C13 H42B 3.1359 no .
C14 H11 2.6801 no .
C14 H12 2.6774 no .
C14 H16 3.1649 no .
C15 H4N 2.9519 no .
C15 H12 3.4268 no .
C15 H14A 2.6860 no .
C15 H14B 3.3582 no .
C15 H17 3.2109 no .
C15 H19 3.2298 no .
C15 H24 3.5892 no .
C16 H3N 2.6689 no .
C16 H12 3.2687 no .
C16 H14A 3.4794 no .
C16 H18 3.1994 no .
C17 H19 3.2495 no .
C18 H16 3.2059 no .
C19 H4N 2.6407 no .
C19 H17 3.2422 no .
C19 H21B 2.6916 no .
C19 H24 3.2830 no .
C20 H3N 3.0604 no .
C20 H14A 3.2637 no .
C20 H16 3.2333 no .
C20 H18 3.3019 no .
C20 H21A 3.2977 no .
C20 H21B 2.5931 no .
C20 H24 3.0926 no .
C21 H19 2.9304 no .
C21 H23 2.6194 no .
C21 H24 2.6863 no .
C22 H4N 3.2583 no .
C22 H14A 2.9541 no .
C22 H25 3.2230 no .
C22 H26 3.2498 no .
C23 H14A 3.2356 no .
C23 H21A 2.5574 no .
C23 H21B 3.2239 no .
C23 H24 3.2537 no .
C24 H12 3.5448 no .
C24 H14A 2.7320 no .
C24 H21A 3.2753 no .
C24 H21B 2.6281 no .
C24 H23 3.2590 no .
C24 H30 3.4178 no .
C25 H5N 2.9665 no .
C25 H14A 3.2784 no .
C25 H26 3.2097 no .
C25 H28A 2.5563 no .
C25 H28B 3.2167 no .
C25 H30 3.5604 no .
C26 H5N 3.5765 no .
C26 H12 3.3493 no .
C26 H14A 2.7780 no .
C26 H25 3.2069 no .
C26 H28A 3.2043 no .
C26 H28B 2.5724 no .
C26 H30 2.7404 no .
C27 H5N 2.5626 no .
C27 H14A 3.1106 no .
C27 H23 3.2743 no .
C27 H24 3.2580 no .
C27 H30 2.8009 no .
C28 H25 2.5868 no .
C28 H26 2.6602 no .
C28 H30 3.0989 no .
C29 H6N 2.9395 no .
C29 H26 3.4469 no .
C29 H28A 3.4472 no .
C29 H28B 2.7127 no .
C29 H31 3.1591 no .
C29 H32 3.5529 no .
C29 H33 3.0975 no .
C29 H38 3.2817 no .
C30 H5N 2.6559 no .
C30 H26 3.0658 no .
C30 H28B 3.3185 no .
C30 H32 3.2566 no .
C31 H33 3.2198 no .
C32 H30 3.2742 no .
C32 H38 3.5937 no .
C33 H6N 2.6686 no .
C33 H31 3.2252 no .
C33 H35B 2.7077 no .
C33 H38 2.9842 no .
C34 H5N 3.0780 no .
C34 H28B 3.2750 no .
C34 H30 3.2408 no .
C34 H32 3.2268 no .
C34 H35A 3.2972 no .
C34 H35B 2.6010 no .
C34 H38 2.8446 no .
C35 H33 2.8847 no .
C35 H37 2.5989 no .
C35 H38 2.6930 no .
C36 H6N 3.2347 no .
C36 H28B 3.0605 no .
C36 H39 3.2548 no .
C36 H40 3.2702 no .
C37 H28B 3.5243 no .
C37 H35A 2.5038 no .
C37 H35B 3.1661 no .
C37 H38 3.2323 no .
C38 H2 3.3328 no .
C38 H28B 2.6656 no .
C38 H35A 3.3014 no .
C38 H35B 2.6963 no .
C38 H37 3.2371 no .
C39 H1N 2.9552 no .
C39 H2 3.4028 no .
C39 H40 3.2087 no .
C39 H42A 2.5738 no .
C39 H42B 3.2203 no .
C40 H1N 3.5871 no .
C40 H2 2.8174 no .
C40 H28B 2.7635 no .
C40 H39 3.2088 no .
C40 H42A 3.2521 no .
C40 H42B 2.6122 no .
C41 H1N 2.6122 no .
C41 H2 2.8901 no .
C41 H28B 3.2687 no .
C41 H37 3.2704 no .
C41 H38 3.2792 no .
C42 H2 3.2985 no .
C42 H39 2.5807 no .
C42 H40 2.6799 no .
C43 H8N 3.0714 no .
C43 H45 3.3180 no .
C43 H47 3.2428 no .
C43 H49B 3.2438 no .
C43 H82 3.2010 no .
C43 H84A 2.6168 no .
C43 H84B 3.2914 no .
C44 H7N 2.6292 no .
C44 H46 3.2378 no .
C44 H82 3.4592 no .
C44 H84A 2.7926 no .
C45 H47 3.2215 no .
C46 H44 3.2418 no .
C47 H8N 2.6627 no .
C47 H45 3.2250 no .
C47 H49B 3.4859 no .
C47 H52 3.3418 no .
C48 H7N 3.0043 no .
C48 H44 3.2855 no .
C48 H46 3.2278 no .
C48 H49A 3.3062 no .
C48 H49B 2.6698 no .
C48 H52 3.4530 no .
C49 H47 3.1508 no .
C49 H51 2.6202 no .
C49 H52 2.6779 no .
C50 H8N 2.6671 no .
C50 H47 2.7155 no .
C50 H53 3.2548 no .
C50 H54 3.2467 no .
C50 H63A 3.0924 no .
C51 H8N 2.9464 no .
C51 H47 3.0972 no .
C51 H49A 2.6300 no .
C51 H49B 3.2639 no .
C51 H52 3.2281 no .
C51 H63A 3.2130 no .
C52 H47 2.9473 no .
C52 H49A 3.2106 no .
C52 H49B 2.5841 no .
C52 H51 3.2322 no .
C52 H63A 2.8163 no .
C52 H66 2.9512 no .
C53 H54 3.2768 no .
C53 H56A 3.3145 no .
C53 H56B 2.6792 no .
C53 H63A 3.1176 no .
C54 H47 3.4921 no .
C54 H53 3.2787 no .
C54 H56A 2.6393 no .
C54 H56B 3.3009 no .
C54 H63A 2.6913 no .
C54 H66 2.8960 no .
C55 H9N 3.2561 no .
C55 H51 3.2698 no .
C55 H52 3.2585 no .
C55 H63A 2.8714 no .
C56 H53 2.7173 no .
C56 H54 2.7034 no .
C56 H58 3.0380 no .
C57 H10N 2.9647 no .
C57 H53 2.9761 no .
C57 H56A 3.3387 no .
C57 H56B 2.7321 no .
C57 H59 3.2473 no .
C57 H61 3.2223 no .
C57 H63A 3.3172 no .
C58 H9N 2.6027 no .
C58 H53 2.9240 no .
C58 H56B 2.8914 no .
C58 H60 3.2580 no .
C59 H53 3.4768 no .
C59 H61 3.2506 no .
C60 H58 3.2520 no .
C61 H10N 2.5876 no .
C61 H59 3.2583 no .
C61 H63A 3.4309 no .
C61 H63B 2.7784 no .
C62 H9N 2.8450 no .
C62 H58 3.2583 no .
C62 H60 3.4894 no .
C62 H63A 2.6411 no .
C62 H63B 2.6347 no .
C63 H61 3.0015 no .
C63 H65 2.5884 no .
C63 H66 2.7431 no .
C64 H10N 2.6887 no .
C64 H67 3.2883 no .
C64 H68 3.2404 no .
C64 H77A 3.1328 no .
C65 H10N 3.0223 no .
C65 H63A 3.2232 no .
C65 H63B 2.5187 no .
C65 H66 3.2959 no .
C65 H77A 3.2558 no .
C66 H52 3.5000 no .
C66 H54 3.5129 no .
C66 H63A 2.6251 no .
C66 H63B 3.2512 no .
C66 H65 3.3012 no .
C66 H77A 2.8142 no .
C66 H80 3.4590 no .
C67 H68 3.2378 no .
C67 H70A 2.7271 no .
C67 H70B 3.3470 no .
C67 H77A 3.0970 no .
C68 H67 3.2443 no .
C68 H70A 3.3513 no .
C68 H70B 2.7448 no .
C68 H77A 2.6233 no .
C68 H80 3.3179 no .
C69 H11N 3.3269 no .
C69 H65 3.3506 no .
C69 H66 3.3125 no .
C69 H77A 2.7706 no .
C70 H67 2.6973 no .
C70 H68 2.8059 no .
C70 H72 2.8503 no .
C70 H77A 3.5087 no .
C71 H12N 3.1271 no .
C71 H68 3.4185 no .
C71 H70A 3.0713 no .
C71 H70B 2.1798 no .
C71 H73 3.2295 no .
C71 H75 3.3115 no .
C71 H77A 3.2619 no .
C72 H11N 2.6531 no .
C72 H70B 2.4308 no .
C72 H74 3.3645 no .
C73 H75 3.2371 no .
C74 H72 3.3469 no .
C75 H12N 2.5884 no .
C75 H73 3.2135 no .
C75 H80 3.2634 no .
C76 H11N 2.7779 no .
C76 H70B 3.3684 no .
C76 H72 3.0905 no .
C76 H73 3.5778 no .
C76 H74 3.2733 no .
C76 H77A 2.8230 no .
C76 H77B 3.4365 no .
C76 H80 3.2645 no .
C77 H75 3.2310 no .
C77 H79 2.6121 no .
C77 H80 2.7022 no .
C78 H12N 2.7128 no .
C78 H49B 3.0535 no .
C78 H75 2.7001 no .
C78 H81 3.2207 no .
C78 H82 3.2326 no .
C79 H12N 3.0285 no .
C79 H49B 3.1746 no .
C79 H75 2.9775 no .
C79 H77A 3.2549 no .
C79 H77B 2.6005 no .
C79 H80 3.2237 no .
C80 H49B 2.7826 no .
C80 H52 3.2780 no .
C80 H75 2.9661 no .
C80 H77A 2.6406 no .
C80 H77B 3.2688 no .
C80 H79 3.2291 no .
C81 H49B 3.0569 no .
C81 H75 3.4379 no .
C81 H82 3.2195 no .
C81 H84A 3.2519 no .
C81 H84B 2.5966 no .
C82 H49B 2.6513 no .
C82 H52 3.4466 no .
C82 H75 3.4417 no .
C82 H81 3.2148 no .
C82 H84A 2.5833 no .
C82 H84B 3.2224 no .
C83 H7N 3.2196 no .
C83 H49B 2.7910 no .
C83 H79 3.2989 no .
C83 H80 3.2563 no .
C84 H44 3.0206 no .
C84 H81 2.6591 no .
C84 H82 2.6458 no .
H1N H2 2.5681 no .
H1N H39 2.8166 no .
H1N H42A 2.3802 no .
H1N H42B 2.8031 no .
H2 H3 2.2915 no .
H2 H40 3.0131 no .
H2N H5 2.6465 no .
H2N H7A 2.2305 no .
H2N H7B 2.3488 no .
H3 H4 2.3214 no .
H3N H11 2.7510 no .
H3N H14A 2.7849 no .
H3N H14B 2.3328 no .
H3N H16 2.5879 no .
H4 H5 2.3680 no .
H4N H19 2.6584 no .
H4N H21A 2.2295 no .
H4N H21B 2.3647 no .
H5 H7B 2.3720 no .
H5 H10 3.3625 no .
H5N H25 2.8463 no .
H5N H28A 2.3818 no .
H5N H28B 2.7601 no .
H5N H30 2.5415 no .
H6N H33 2.6756 no .
H6N H35A 2.2360 no .
H6N H35B 2.3364 no .
H7A H9 2.3531 no .
H7A H10 3.5726 no .
H7B H9 3.4484 no .
H7B H10 2.5188 no .
H7N H44 2.6304 no .
H7N H84A 2.3866 no .
H7N H84B 2.2359 no .
H8N H47 2.5983 no .
H8N H49A 2.2913 no .
H8N H49B 2.7611 no .
H8N H51 2.6970 no .
H9 H11 2.3159 no .
H9N H56A 2.3194 no .
H9N H56B 2.2409 no .
H9N H58 2.5633 no .
H10 H12 2.2821 no .
H10 H40 3.4158 no .
H10 H42B 3.0195 no .
H10N H61 2.5749 no .
H10N H63A 2.8104 no .
H10N H63B 2.3347 no .
H10N H65 2.8203 no .
H11 H14A 3.5893 no .
H11 H14B 2.5574 no .
H11 H16 3.5173 no .
H11N H70A 2.1516 no .
H11N H70B 2.3922 no .
H11N H72 2.7510 no .
H12 H14A 2.3870 no .
H12 H14B 3.4515 no .
H12 H16 3.2296 no .
H12 H24 3.4410 no .
H12 H26 3.0359 no .
H12 H40 3.2413 no .
H12 H42B 3.1329 no .
H12N H75 2.4698 no .
H12N H77A 2.8309 no .
H12N H77B 2.3416 no .
H12N H79 2.8368 no .
H14A H24 3.1534 no .
H14A H26 3.1752 no .
H16 H17 2.2810 no .
H17 H18 2.2599 no .
H18 H19 2.4033 no .
H19 H21B 2.3165 no .
H19 H24 3.4232 no .
H21A H23 2.3772 no .
H21A H24 3.5539 no .
H21B H23 3.4810 no .
H21B H24 2.4770 no .
H23 H25 2.3359 no .
H24 H26 2.3365 no .
H25 H28A 2.3816 no .
H25 H28B 3.4713 no .
H26 H28A 3.4710 no .
H26 H28B 2.3979 no .
H26 H30 2.8166 no .
H26 H40 3.3464 no .
H28B H30 3.4139 no .
H28B H38 2.9572 no .
H28B H40 3.0764 no .
H30 H31 2.3907 no .
H31 H32 2.3661 no .
H32 H33 2.2565 no .
H33 H35B 2.2746 no .
H33 H38 3.1756 no .
H35A H37 2.2814 no .
H35B H37 3.3850 no .
H35B H38 2.5888 no .
H37 H39 2.3598 no .
H38 H40 2.3585 no .
H39 H42A 2.3913 no .
H39 H42B 3.4708 no .
H40 H42A 3.5238 no .
H40 H42B 2.4486 no .
H44 H45 2.3582 no .
H44 H82 3.5975 no .
H44 H84A 2.4526 no .
H45 H46 2.3070 no .
H46 H47 2.2753 no .
H47 H51 3.5059 no .
H47 H52 3.2662 no .
H49A H51 2.4918 no .
H49A H52 3.4499 no .
H49B H51 3.5320 no .
H49B H52 2.3863 no .
H49B H80 3.2654 no .
H49B H82 3.0954 no .
H51 H53 2.3293 no .
H52 H54 2.2947 no .
H52 H63A 3.2945 no .
H52 H66 2.7226 no .
H52 H80 3.0490 no .
H52 H82 3.3606 no .
H53 H56A 3.5942 no .
H53 H56B 2.5358 no .
H53 H58 3.0688 no .
H54 H56A 2.4729 no .
H54 H56B 3.5619 no .
H54 H63A 3.1028 no .
H54 H66 2.6180 no .
H56B H58 2.5270 no .
H58 H59 2.3004 no .
H59 H60 2.3205 no .
H60 H61 2.4055 no .
H61 H63A 3.5113 no .
H61 H63B 2.4404 no .
H63A H65 3.4847 no .
H63A H66 2.4922 no .
H63B H65 2.3624 no .
H63B H66 3.5519 no .
H65 H67 2.3942 no .
H66 H68 2.2878 no .
H66 H77A 3.2979 no .
H66 H80 3.2959 no .
H67 H70A 2.5519 no .
H67 H70B 3.5904 no .
H68 H70A 3.5825 no .
H68 H70B 2.5597 no .
H68 H77A 3.0458 no .
H68 H80 3.0526 no .
H70A H72 3.3559 no .
H70B H72 2.1418 no .
H72 H73 2.4092 no .
H73 H74 2.3527 no .
H74 H75 2.3702 no .
H75 H79 3.3819 no .
H75 H80 3.3544 no .
H77A H79 3.5073 no .
H77A H80 2.4668 no .
H77B H79 2.4263 no .
H77B H80 3.5310 no .
H79 H81 2.3293 no .
H80 H82 2.3058 no .
H81 H84A 3.5226 no .
H81 H84B 2.4349 no .
H82 H84A 2.4154 no .
H82 H84B 3.4946 no .
Pd1 H1N 3.2332 no 3_666
Pd4 H39 2.7616 no .
Pd6 H10N 3.5796 no 4_565
Pd6 H65 3.3765 no 4_565
Br1G H3 3.4908 no .
Br1G H38 3.0892 no .
Br1G H40 3.5765 no .
Br1G H59 3.5326 no 3_666
Br1G H60 3.3517 no 3_666
Br2G H24 3.0956 no .
Br2G H31 3.4846 no .
Br3G H60 3.3063 no .
Br4G H5 3.4918 no 3_666
Br4G H49A 2.9604 no .
Br4G H77B 3.2312 no .
Br5G H7B 3.5099 no .
Br5G H16 3.2264 no .
Br5G H17 2.9725 no .
Br5G H31 3.4029 no 1_554
Br6G H21A 3.5987 no 1_554
Br6G H21B 3.3568 no 1_554
Br6G H25 3.3979 no 3_566
Br6G H44 3.3508 no 3_566
Br6G H45 3.4839 no 3_566
Cl1 H1N 3.5217 no 3_666
Cl1 H2N 3.0107 no 3_666
Cl1 H8N 2.3839 no .
Cl1 H47 3.2668 no .
Cl1 H51 3.0990 no .
Cl2 H1N 2.4034 no 3_666
Cl2 H2 3.4558 no 3_666
Cl2 H6N 2.2571 no 1_554
Cl2 H33 3.2896 no 1_554
Cl2 H35A 3.4592 no 1_554
Cl2 H35B 3.4465 no 1_554
Cl3 H3N 2.3498 no 3_566
Cl3 H16 3.4480 no 3_566
Cl3 H45 3.5559 no .
Cl3 H46 3.5071 no .
Cl4 H5N 2.5711 no 3_567
Cl4 H9 3.5596 no 3_566
Cl4 H11 3.4699 no 3_566
Cl4 H30 3.4273 no 3_567
Cl5 H21A 2.8180 no 3_567
Cl5 H44 2.7579 no .
Cl5 H56B 3.0338 no 1_556
Cl5 H58 3.4930 no 1_556
Cl5 H84A 3.0369 no .
Cl6 H2 3.0324 no 3_667
Cl6 H3 3.0977 no 3_667
Cl6 H7N 3.4719 no .
Cl6 H53 3.2880 no 1_556
Cl6 H58 2.9124 no 1_556
Cl6 H59 3.4510 no 1_556
Cl6 H84B 3.2474 no .
Cl7 H33 3.1180 no 3_667
Cl7 H35B 2.9013 no 3_667
Cl7 H37 2.9399 no .
Cl7 H38 3.4242 no 3_667
Cl7 H59 3.1409 no 1_556
Cl8 H2N 2.4393 no 3_666
Cl8 H5 3.2776 no 3_666
Cl8 H7A 3.1539 no 3_666
Cl8 H7B 3.2114 no 3_666
Cl8 H32 3.4224 no 3_667
Cl8 H33 2.8581 no 3_667
Cl9 H18 3.1529 no 3_566
Cl9 H19 2.7864 no 3_566
Cl10 H11N 2.4748 no 4_564
Cl10 H70A 3.1817 no 4_564
Cl10 H70B 3.4423 no 4_564
Cl10 H72 3.0575 no 4_564
Cl11 H10N 2.3343 no 4_565
Cl11 H61 3.1110 no 4_565
Cl11 H75 3.5234 no 4_564
O1W H12N 2.6337 no .
O1W H75 3.4197 no .
O1W H79 3.2393 no .
O2W H9N 2.3743 no .
O2W H74 3.0738 no 1_554
O2W H82 3.1241 no 1_554
O2W H84A 3.0691 no 1_554
N1S H4N 2.1808 no 3_566
N1S H11 3.3698 no .
N1S H46 2.8877 no .
N1S H47 2.9941 no .
N1S H54 3.5322 no .
N1S H56A 3.2481 no .
N1S H56B 3.5615 no .
N7 H37 3.3443 no .
N7 H39 2.9436 no .
N8 H39 3.3270 no .
N11 H10N 3.5765 no 4_565
C1G H40 3.5805 no .
C1S H4N 2.6856 no 3_566
C1S H11 3.2101 no .
C1S H46 3.2948 no .
C1S H47 2.8639 no .
C1S H56A 3.5381 no .
C1S H56B 3.3319 no .
C1T H6N 3.3141 no 1_554
C1T H9 2.9868 no .
C1T H11 3.5689 no .
C1T H47 3.3535 no .
C1T H53 3.4259 no .
C2G H26 3.3761 no .
C2G H31 3.3443 no .
C3 H51 3.2924 no 3_666
C3 H53 3.1203 no 3_666
C3 H59 3.4313 no 3_666
C3G H24 3.0169 no .
C3G H26 3.3625 no .
C4 H51 2.8077 no 3_666
C4 H53 3.4017 no 3_666
C4G H12 3.4947 no .
C4G H24 3.0265 no .
C5 H51 2.8211 no 3_666
C5G H10 3.1489 no .
C5G H12 3.0555 no .
C6 H51 3.3720 no 3_666
C6G H10 3.1371 no .
C6G H12 3.4421 no .
C6G H40 3.4228 no .
C7G H61 3.0452 no .
C8G H4 3.2134 no 3_666
C8G H61 3.4183 no .
C9G H63B 3.0864 no .
C10G H63B 2.9883 no .
C10G H65 2.9742 no .
C10G H77B 3.4949 no .
C11 H46 3.4644 no .
C11G H61 3.5559 no .
C11G H63B 3.4677 no .
C11G H65 3.0020 no .
C12G H61 3.1448 no .
C13G H16 3.4090 no .
C13G H17 3.4173 no .
C13G H31 2.8003 no 1_554
C14 H45 3.5291 no .
C14 H46 3.4740 no .
C14G H16 3.2671 no .
C14G H30 3.3008 no 1_554
C14G H31 2.9753 no 1_554
C15G H30 3.0597 no 1_554
C15G H31 3.4853 no 1_554
C18G H31 3.1951 no 1_554
C19 H56A 3.1743 no 3_566
C23 H23 3.2997 no 3_567
C23 H25 3.2989 no 3_567
C25 H23 3.0911 no 3_567
C25 H45 3.4238 no .
C28 H44 3.3550 no .
C32 H7A 3.0787 no 1_556
C33 H7A 2.9232 no 1_556
C35 H37 3.0811 no 3_667
C36 H35A 3.1948 no 3_667
C36 H37 3.4491 no 3_667
C37 H7N 2.8385 no .
C37 H35A 2.8372 no 3_667
C37 H35B 3.0143 no 3_667
C39 H7N 2.8590 no .
C39 H35A 3.2864 no 3_667
C39 H35B 3.4226 no 3_667
C43 H39 3.1220 no .
C44 H28A 2.8706 no .
C45 H14B 3.1020 no .
C45 H28A 3.3071 no .
C46 H14B 3.0590 no .
C46 H42A 3.5499 no .
C47 H42A 3.1315 no .
C48 H39 3.2541 no .
C48 H42A 3.1599 no .
C56 H19 3.4620 no 3_566
C58 H3 3.3525 no 3_666
C58 H84A 3.4895 no 1_554
C58 H84B 2.6890 no 1_554
C59 H3 2.7094 no 3_666
C59 H81 3.1958 no 1_554
C59 H84B 2.8770 no 1_554
C60 H3 3.1525 no 3_666
C60 H4 3.2029 no 3_666
C61 H4 3.5340 no 3_666
C65 H11N 3.2196 no 4_564
C73 H70A 3.2399 no 4_565
C74 H67 3.4364 no 4_565
C74 H70A 3.1989 no 4_565
C75 H67 3.2213 no 4_565
C76 H67 3.2373 no 4_565
C81 H59 3.4381 no 1_556
C83 H58 3.5889 no 1_556
C84 H58 2.8241 no 1_556
C84 H59 3.4216 no 1_556
H1N Pd1 3.2332 no 3_666
H1N Cl1 3.5217 no 3_666
H1N Cl2 2.4034 no 3_666
H2 Cl2 3.4558 no 3_666
H2 Cl6 3.0324 no 3_667
H2 H35A 3.0970 no 3_667
H2N Cl1 3.0107 no 3_666
H2N Cl8 2.4393 no 3_666
H2N H8N 3.3307 no 3_666
H3 Br1G 3.4908 no .
H3 Cl6 3.0977 no 3_667
H3 C58 3.3525 no 3_666
H3 C59 2.7094 no 3_666
H3 C60 3.1525 no 3_666
H3 H53 2.9418 no 3_666
H3 H59 2.4958 no 3_666
H3 H60 3.2923 no 3_666
H3N Cl3 2.3498 no 3_566
H3N H3N 3.4529 no 3_566
H4 C8G 3.2134 no 3_666
H4 C60 3.2029 no 3_666
H4 C61 3.5340 no 3_666
H4 H51 3.0536 no 3_666
H4 H53 3.4897 no 3_666
H4 H60 3.1932 no 3_666
H4N N1S 2.1808 no 3_566
H4N C1S 2.6856 no 3_566
H4N H56A 3.1134 no 3_566
H4N H56B 3.5745 no 3_566
H5 Br4G 3.4918 no 3_666
H5 Cl8 3.2776 no 3_666
H5 H49A 3.4895 no 3_666
H5 H51 3.0255 no 3_666
H5N Cl4 2.5711 no 3_567
H5N H21A 3.0936 no 3_567
H5N H23 3.2218 no 3_567
H6N Cl2 2.2571 no 1_556
H6N C1T 3.3141 no 1_556
H7A Cl8 3.1539 no 3_666
H7A C32 3.0787 no 1_554
H7A C33 2.9232 no 1_554
H7A H32 3.0340 no 1_554
H7A H33 2.7992 no 1_554
H7B Br5G 3.5099 no .
H7B Cl8 3.2114 no 3_666
H7B H32 3.5512 no 1_554
H7N Cl6 3.4719 no .
H7N C37 2.8385 no .
H7N C39 2.8590 no .
H7N H37 2.5468 no .
H7N H39 2.5814 no .
H8N Cl1 2.3839 no .
H8N H2N 3.3307 no 3_666
H8N H39 3.2422 no .
H8N H42A 3.2399 no .
H9 Cl4 3.5596 no 3_566
H9 C1T 2.9868 no .
H9N O2W 2.3743 no .
H10 C5G 3.1489 no .
H10 C6G 3.1371 no .
H10N Pd6 3.5796 no 4_564
H10N Cl11 2.3343 no 4_564
H10N N11 3.5765 no 4_564
H10N H11N 2.8379 no 4_564
H11 Cl4 3.4699 no 3_566
H11 N1S 3.3698 no .
H11 C1S 3.2101 no .
H11 C1T 3.5689 no .
H11 H46 2.9375 no .
H11N Cl10 2.4748 no 4_565
H11N C65 3.2196 no 4_565
H11N H10N 2.8379 no 4_565
H11N H65 3.1220 no 4_565
H12 C4G 3.4947 no .
H12 C5G 3.0555 no .
H12 C6G 3.4421 no .
H12N O1W 2.6337 no .
H12N H67 3.5972 no 4_565
H14A H45 3.5258 no .
H14B C45 3.1020 no .
H14B C46 3.0590 no .
H14B H45 2.6770 no .
H14B H46 2.5679 no .
H16 Br5G 3.2264 no .
H16 Cl3 3.4480 no 3_566
H16 C13G 3.4090 no .
H16 C14G 3.2671 no .
H17 Br5G 2.9725 no .
H17 C13G 3.4173 no .
H18 Cl9 3.1529 no 3_566
H19 Cl9 2.7864 no 3_566
H19 C56 3.4620 no 3_566
H19 H56A 2.4851 no 3_566
H21A Br6G 3.5987 no 1_556
H21A Cl5 2.8180 no 3_567
H21A H5N 3.0936 no 3_567
H21A H25 3.2654 no 3_567
H21B Br6G 3.3568 no 1_556
H21B H56A 3.5864 no 3_566
H23 C23 3.2997 no 3_567
H23 C25 3.0911 no 3_567
H23 H5N 3.2218 no 3_567
H23 H23 3.2300 no 3_567
H23 H25 2.8604 no 3_567
H24 Br2G 3.0956 no .
H24 C3G 3.0169 no .
H24 C4G 3.0265 no .
H25 Br6G 3.3979 no 3_566
H25 C23 3.2989 no 3_567
H25 H21A 3.2654 no 3_567
H25 H23 2.8604 no 3_567
H25 H44 3.4366 no .
H25 H45 3.1102 no .
H26 C2G 3.3761 no .
H26 C3G 3.3625 no .
H28A C44 2.8706 no .
H28A C45 3.3071 no .
H28A H44 2.3661 no .
H28A H45 3.1734 no .
H30 Cl4 3.4273 no 3_567
H30 C14G 3.3008 no 1_556
H30 C15G 3.0597 no 1_556
H31 Br2G 3.4846 no .
H31 Br5G 3.4029 no 1_556
H31 C2G 3.3443 no .
H31 C13G 2.8003 no 1_556
H31 C14G 2.9753 no 1_556
H31 C15G 3.4853 no 1_556
H31 C18G 3.1951 no 1_556
H32 Cl8 3.4224 no 3_667
H32 H7A 3.0340 no 1_556
H32 H7B 3.5512 no 1_556
H33 Cl2 3.2896 no 1_556
H33 Cl7 3.1180 no 3_667
H33 Cl8 2.8581 no 3_667
H33 H7A 2.7992 no 1_556
H35A Cl2 3.4592 no 1_556
H35A C36 3.1948 no 3_667
H35A C37 2.8372 no 3_667
H35A C39 3.2864 no 3_667
H35A H2 3.0970 no 3_667
H35A H35A 3.4513 no 3_667
H35A H37 2.8757 no 3_667
H35A H39 3.5695 no 3_667
H35B Cl2 3.4465 no 1_556
H35B Cl7 2.9013 no 3_667
H35B C37 3.0143 no 3_667
H35B C39 3.4226 no 3_667
H35B H37 2.6091 no 3_667
H35B H39 3.3246 no 3_667
H37 Cl7 2.9399 no .
H37 N7 3.3443 no .
H37 C35 3.0811 no 3_667
H37 C36 3.4491 no 3_667
H37 H7N 2.5468 no .
H37 H35A 2.8757 no 3_667
H37 H35B 2.6091 no 3_667
H38 Br1G 3.0892 no .
H38 Cl7 3.4242 no 3_667
H39 Pd4 2.7616 no .
H39 N7 2.9436 no .
H39 N8 3.3270 no .
H39 C43 3.1220 no .
H39 C48 3.2541 no .
H39 H7N 2.5814 no .
H39 H8N 3.2422 no .
H39 H35A 3.5695 no 3_667
H39 H35B 3.3246 no 3_667
H40 Br1G 3.5765 no .
H40 C1G 3.5805 no .
H40 C6G 3.4228 no .
H42A C46 3.5499 no .
H42A C47 3.1315 no .
H42A C48 3.1599 no .
H42A H8N 3.2399 no .
H42A H47 3.3486 no .
H44 Br6G 3.3508 no 3_566
H44 Cl5 2.7579 no .
H44 C28 3.3550 no .
H44 H25 3.4366 no .
H44 H28A 2.3661 no .
H45 Br6G 3.4839 no 3_566
H45 Cl3 3.5559 no .
H45 C14 3.5291 no .
H45 C25 3.4238 no .
H45 H14A 3.5258 no .
H45 H14B 2.6770 no .
H45 H25 3.1102 no .
H45 H28A 3.1734 no .
H46 Cl3 3.5071 no .
H46 N1S 2.8877 no .
H46 C1S 3.2948 no .
H46 C11 3.4644 no .
H46 C14 3.4740 no .
H46 H11 2.9375 no .
H46 H14B 2.5679 no .
H47 Cl1 3.2668 no .
H47 N1S 2.9941 no .
H47 C1S 2.8639 no .
H47 C1T 3.3535 no .
H47 H42A 3.3486 no .
H49A Br4G 2.9604 no .
H49A H5 3.4895 no 3_666
H51 Cl1 3.0990 no .
H51 C3 3.2924 no 3_666
H51 C4 2.8077 no 3_666
H51 C5 2.8211 no 3_666
H51 C6 3.3720 no 3_666
H51 H4 3.0536 no 3_666
H51 H5 3.0255 no 3_666
H53 Cl6 3.2880 no 1_554
H53 C1T 3.4259 no .
H53 C3 3.1203 no 3_666
H53 C4 3.4017 no 3_666
H53 H3 2.9418 no 3_666
H53 H4 3.4897 no 3_666
H54 N1S 3.5322 no .
H56A N1S 3.2481 no .
H56A C1S 3.5381 no .
H56A C19 3.1743 no 3_566
H56A H4N 3.1134 no 3_566
H56A H19 2.4851 no 3_566
H56A H21B 3.5864 no 3_566
H56B Cl5 3.0338 no 1_554
H56B N1S 3.5615 no .
H56B C1S 3.3319 no .
H56B H4N 3.5745 no 3_566
H58 Cl5 3.4930 no 1_554
H58 Cl6 2.9124 no 1_554
H58 C83 3.5889 no 1_554
H58 C84 2.8241 no 1_554
H58 H84A 2.7293 no 1_554
H58 H84B 2.1079 no 1_554
H59 Br1G 3.5326 no 3_666
H59 Cl6 3.4510 no 1_554
H59 Cl7 3.1409 no 1_554
H59 C3 3.4313 no 3_666
H59 C81 3.4381 no 1_554
H59 C84 3.4216 no 1_554
H59 H3 2.4958 no 3_666
H59 H81 2.7401 no 1_554
H59 H84B 2.4820 no 1_554
H60 Br1G 3.3517 no 3_666
H60 Br3G 3.3063 no .
H60 H3 3.2923 no 3_666
H60 H4 3.1932 no 3_666
H61 Cl11 3.1110 no 4_564
H61 C7G 3.0452 no .
H61 C8G 3.4183 no .
H61 C11G 3.5559 no .
H61 C12G 3.1448 no .
H63B C9G 3.0864 no .
H63B C10G 2.9883 no .
H63B C11G 3.4677 no .
H65 Pd6 3.3765 no 4_564
H65 C10G 2.9742 no .
H65 C11G 3.0020 no .
H65 H11N 3.1220 no 4_564
H67 C74 3.4364 no 4_564
H67 C75 3.2213 no 4_564
H67 C76 3.2373 no 4_564
H67 H12N 3.5972 no 4_564
H67 H75 3.5771 no 4_564
H70A Cl10 3.1817 no 4_565
H70A C73 3.2399 no 4_564
H70A C74 3.1989 no 4_564
H70A H73 3.1425 no 4_564
H70A H74 3.1729 no 4_564
H70B Cl10 3.4423 no 4_565
H72 Cl10 3.0575 no 4_565
H73 H70A 3.1425 no 4_565
H74 O2W 3.0738 no 1_556
H74 H70A 3.1729 no 4_565
H75 Cl11 3.5234 no 4_565
H75 O1W 3.4197 no .
H75 H67 3.5771 no 4_565
H77B Br4G 3.2312 no .
H77B C10G 3.4949 no .
H79 O1W 3.2393 no .
H81 C59 3.1958 no 1_556
H81 H59 2.7401 no 1_556
H82 O2W 3.1241 no 1_556
H84A Cl5 3.0369 no .
H84A O2W 3.0691 no 1_556
H84A C58 3.4895 no 1_556
H84A H58 2.7293 no 1_556
H84B Cl6 3.2474 no .
H84B C58 2.6890 no 1_556
H84B C59 2.8770 no 1_556
H84B H58 2.1079 no 1_556
H84B H59 2.4820 no 1_556

loop_
_geom_hbond_atom_site_label_D
_geom_hbond_atom_site_label_H
_geom_hbond_atom_site_label_A
_geom_hbond_site_symmetry_A
_geom_hbond_distance_DA
_geom_hbond_distance_DH
_geom_hbond_distance_HA
_geom_hbond_angle_DHA
_geom_hbond_publ_flag
N1 H1N Cl2 3_666 3.290(7) 0.930 2.403 159.3 no
N2 H2N Cl8 3_666 3.253(8) 0.930 2.439 146.1 no
N3 H3N Cl3 3_566 3.223(8) 0.930 2.350 156.2 no
N4 H4N N1S 3_566 2.961(12) 0.930 2.181 140.9 no
N6 H6N Cl2 1_556 3.145(7) 0.930 2.257 159.4 no
N8 H8N Cl1 . 3.291(8) 0.930 2.384 165.1 no
N10 H10N Cl11 4_564 3.170(11) 0.930 2.334 149.4 no
N11 H11N Cl10 4_565 3.300(16) 0.930 2.475 147.9 no

loop_
_geom_torsion_atom_site_label_1
_geom_torsion_atom_site_label_2
_geom_torsion_atom_site_label_3
_geom_torsion_atom_site_label_4
_geom_torsion
_geom_torsion_publ_flag
Cl1 Pd1 N1 C1 -165.4(4) no
Cl1 Pd1 N1 C42 70.0(4) no
Cl2 Pd1 N2 C6 156.6(4) no
Cl2 Pd1 N2 C7 -71.9(4) no
N1 Pd1 N2 C6 -16.3(4) no
N1 Pd1 N2 C7 115.2(4) no
N2 Pd1 N1 C1 18.0(4) no
N2 Pd1 N1 C42 -106.6(5) no
Cl3 Pd2 N3 C14 70.3(4) no
Cl3 Pd2 N3 C15 -165.6(4) no
Cl4 Pd2 N4 C20 166.7(4) no
Cl4 Pd2 N4 C21 -65.7(4) no
N3 Pd2 N4 C20 -12.1(4) no
N3 Pd2 N4 C21 115.4(5) no
N4 Pd2 N3 C14 -109.2(5) no
N4 Pd2 N3 C15 14.9(4) no
Cl5 Pd3 N5 C28 73.6(4) no
Cl5 Pd3 N5 C29 -159.3(3) no
Cl6 Pd3 N6 C34 169.0(4) no
Cl6 Pd3 N6 C35 -58.0(5) no
N5 Pd3 N6 C34 -14.3(4) no
N5 Pd3 N6 C35 118.7(5) no
N6 Pd3 N5 C28 -110.9(5) no
N6 Pd3 N5 C29 16.1(4) no
Cl7 Pd4 N7 C43 -164.7(5) no
Cl7 Pd4 N7 C84 67.3(4) no
Cl8 Pd4 N8 C48 164.2(4) no
Cl8 Pd4 N8 C49 -69.7(4) no
N7 Pd4 N8 C48 -17.4(5) no
N7 Pd4 N8 C49 108.7(5) no
N8 Pd4 N7 C43 14.1(5) no
N8 Pd4 N7 C84 -113.9(5) no
Cl9 Pd5 N9 C56 -65.8(5) no
Cl9 Pd5 N9 C57 160.9(5) no
Cl10 Pd5 N10 C62 -153.2(5) no
Cl10 Pd5 N10 C63 80.1(6) no
N9 Pd5 N10 C62 19.2(5) no
N9 Pd5 N10 C63 -107.4(6) no
N10 Pd5 N9 C56 114.5(6) no
N10 Pd5 N9 C57 -18.8(5) no
Cl11 Pd6 N11 C70 67.5(9) no
Cl11 Pd6 N11 C71 -169.6(8) no
Cl12 Pd6 N12 C76 162.0(6) no
Cl12 Pd6 N12 C77 -74.0(7) no
N11 Pd6 N12 C76 -16.0(7) no
N11 Pd6 N12 C77 108.0(8) no
N12 Pd6 N11 C70 -114.4(10) no
N12 Pd6 N11 C71 8.5(9) no
Pd1 N1 C1 C2 158.2(6) no
Pd1 N1 C1 C6 -18.2(8) no
Pd1 N1 C42 C41 -170.4(5) no
C1 N1 C42 C41 69.8(9) no
C42 N1 C1 C2 -78.4(9) no
C42 N1 C1 C6 105.2(8) no
Pd1 N2 C6 C1 10.6(8) no
Pd1 N2 C6 C5 -167.4(6) no
Pd1 N2 C7 C8 -52.7(8) no
C6 N2 C7 C8 76.4(9) no
C7 N2 C6 C1 -122.9(8) no
C7 N2 C6 C5 59.1(10) no
Pd2 N3 C14 C13 -175.0(5) no
Pd2 N3 C15 C16 163.3(6) no
Pd2 N3 C15 C20 -16.4(9) no
C14 N3 C15 C16 -72.6(9) no
C14 N3 C15 C20 107.6(9) no
C15 N3 C14 C13 65.0(9) no
Pd2 N4 C20 C15 6.0(9) no
Pd2 N4 C20 C19 -169.1(6) no
Pd2 N4 C21 C22 -48.9(9) no
C20 N4 C21 C22 75.7(10) no
C21 N4 C20 C15 -123.2(9) no
C21 N4 C20 C19 61.7(10) no
Pd3 N5 C28 C27 -160.7(6) no
Pd3 N5 C29 C30 167.9(5) no
Pd3 N5 C29 C34 -16.4(7) no
C28 N5 C29 C30 -68.8(9) no
C28 N5 C29 C34 106.8(8) no
C29 N5 C28 C27 77.5(9) no
Pd3 N6 C34 C29 8.4(9) no
Pd3 N6 C34 C33 -171.9(6) no
Pd3 N6 C35 C36 -55.9(9) no
C34 N6 C35 C36 76.2(9) no
C35 N6 C34 C29 -126.6(8) no
C35 N6 C34 C33 53.1(10) no
Pd4 N7 C43 C44 167.7(7) no
Pd4 N7 C43 C48 -7.9(11) no
Pd4 N7 C84 C83 48.4(8) no
C43 N7 C84 C83 -75.5(10) no
C84 N7 C43 C44 -65.5(12) no
C84 N7 C43 C48 119.0(9) no
Pd4 N8 C48 C43 18.4(10) no
Pd4 N8 C48 C47 -164.3(7) no
Pd4 N8 C49 C50 175.1(5) no
C48 N8 C49 C50 -62.8(10) no
C49 N8 C48 C43 -105.9(9) no
C49 N8 C48 C47 71.4(11) no
Pd5 N9 C56 C55 -71.2(9) no
Pd5 N9 C57 C58 -160.9(7) no
Pd5 N9 C57 C62 14.2(9) no
C56 N9 C57 C58 63.2(11) no
C56 N9 C57 C62 -121.7(9) no
C57 N9 C56 C55 59.7(10) no
Pd5 N10 C62 C57 -19.2(12) no
Pd5 N10 C62 C61 167.7(6) no
Pd5 N10 C63 C64 -60.2(11) no
C62 N10 C63 C64 179.5(9) no
C63 N10 C62 C57 107.6(12) no
C63 N10 C62 C61 -65.5(12) no
Pd6 N11 C70 C69 40.0(15) no
Pd6 N11 C71 C72 157.7(13) no
Pd6 N11 C71 C76 3.8(16) no
C70 N11 C71 C72 -70.0(19) no
C70 N11 C71 C76 136.1(12) no
C71 N11 C70 C69 -94.3(14) no
Pd6 N12 C76 C71 25.1(15) no
Pd6 N12 C76 C75 -159.2(9) no
Pd6 N12 C77 C78 -176.7(8) no
C76 N12 C77 C78 -59.2(15) no
C77 N12 C76 C71 -95.2(15) no
C77 N12 C76 C75 80.5(15) no
N1 C1 C2 C3 177.5(7) no
N1 C1 C6 N2 5.5(11) no
N1 C1 C6 C5 -176.6(7) no
C2 C1 C6 N2 -171.1(7) no
C2 C1 C6 C5 6.8(12) no
C6 C1 C2 C3 -5.9(12) no
Br1G C1G C2G C3G -179.0(9) no
Br1G C1G C6G C5G 175.9(11) no
C2G C1G C6G C5G -7(3) no
C6G C1G C2G C3G 4(3) no
C1 C2 C3 C4 0.3(13) no
C1G C2G C3G Br2G 180.0(12) no
C1G C2G C3G C4G -1(3) no
C2 C3 C4 C5 4.7(14) no
Br2G C3G C4G C5G -179.0(13) no
C2G C3G C4G C5G 3(3) no
C3 C4 C5 C6 -4.0(13) no
C3G C4G C5G C6G -6(4) no
C4 C5 C6 N2 175.7(7) no
C4 C5 C6 C1 -2.0(13) no
C4G C5G C6G C1G 8(3) no
N2 C7 C8 C9 96.9(9) no
N2 C7 C8 C10 -82.9(10) no
Br3G C7G C8G C9G -179.9(12) no
Br3G C7G C12G C11G -176.6(14) no
C8G C7G C12G C11G -4(3) no
C12G C7G C8G C9G 7(3) no
C7 C8 C9 C11 -179.6(8) no
C7 C8 C10 C12 178.8(8) no
C9 C8 C10 C12 -1.0(13) no
C10 C8 C9 C11 0.2(14) no
C7G C8G C9G Br4G 174.8(15) no
C7G C8G C9G C10G -8(3) no
C8 C9 C11 C13 -0.5(15) no
Br4G C9G C10G C11G -178.5(12) no
C8G C9G C10G C11G 4(3) no
C8 C10 C12 C13 2.0(14) no
C9G C10G C11G C12G -1(3) no
C9 C11 C13 C12 1.4(14) no
C9 C11 C13 C14 -178.5(8) no
C10G C11G C12G C7G 1(3) no
C10 C12 C13 C11 -2.2(14) no
C10 C12 C13 C14 177.7(8) no
C11 C13 C14 N3 76.8(11) no
C12 C13 C14 N3 -103.1(10) no
Br5G C13G C14G C15G 173.8(10) no
Br5G C13G C18G C17G -174.8(10) no
C14G C13G C18G C17G 4(3) no
C18G C13G C14G C15G -4(3) no
C13G C14G C15G C16G 2(3) no
N3 C15 C16 C17 177.4(7) no
N3 C15 C20 N4 7.3(13) no
N3 C15 C20 C19 -177.6(7) no
C16 C15 C20 N4 -172.5(8) no
C16 C15 C20 C19 2.6(14) no
C20 C15 C16 C17 -2.9(14) no
C14G C15G C16G Br6G 179.9(12) no
C14G C15G C16G C17G 1(3) no
C15 C16 C17 C18 3.3(16) no
Br6G C16G C17G C18G 179.4(11) no
C15G C16G C17G C18G -2(3) no
C16 C17 C18 C19 -3.4(19) no
C16G C17G C18G C13G -0(3) no
C17 C18 C19 C20 2.9(17) no
C18 C19 C20 N4 172.6(9) no
C18 C19 C20 C15 -2.5(14) no
N4 C21 C22 C23 90.7(10) no
N4 C21 C22 C24 -87.8(11) no
C21 C22 C23 C25 -178.0(7) no
C21 C22 C24 C26 176.6(8) no
C23 C22 C24 C26 -1.9(13) no
C24 C22 C23 C25 0.6(13) no
C22 C23 C25 C27 -1.0(13) no
C22 C24 C26 C27 3.7(14) no
C23 C25 C27 C26 2.7(13) no
C23 C25 C27 C28 -179.5(8) no
C24 C26 C27 C25 -4.0(14) no
C24 C26 C27 C28 178.3(8) no
C25 C27 C28 N5 85.1(11) no
C26 C27 C28 N5 -97.2(10) no
N5 C29 C30 C31 174.8(6) no
N5 C29 C34 N6 5.8(11) no
N5 C29 C34 C33 -174.0(6) no
C30 C29 C34 N6 -179.4(8) no
C30 C29 C34 C33 0.8(14) no
C34 C29 C30 C31 0.1(14) no
C29 C30 C31 C32 0.6(12) no
C30 C31 C32 C33 -2.4(13) no
C31 C32 C33 C34 3.6(13) no
C32 C33 C34 N6 177.5(8) no
C32 C33 C34 C29 -2.7(12) no
N6 C35 C36 C37 104.5(9) no
N6 C35 C36 C38 -76.5(11) no
C35 C36 C37 C39 -178.9(7) no
C35 C36 C38 C40 177.5(7) no
C37 C36 C38 C40 -3.5(13) no
C38 C36 C37 C39 2.0(12) no
C36 C37 C39 C41 0.8(13) no
C36 C38 C40 C41 2.2(13) no
C37 C39 C41 C40 -2.2(13) no
C37 C39 C41 C42 -176.8(7) no
C38 C40 C41 C39 0.7(13) no
C38 C40 C41 C42 175.1(7) no
C39 C41 C42 N1 83.4(10) no
C40 C41 C42 N1 -91.0(10) no
N7 C43 C44 C45 -173.7(9) no
N7 C43 C48 N8 -7.3(14) no
N7 C43 C48 C47 175.3(9) no
C44 C43 C48 N8 177.1(9) no
C44 C43 C48 C47 -0.3(15) no
C48 C43 C44 C45 1.9(15) no
C43 C44 C45 C46 -1.4(15) no
C44 C45 C46 C47 -0.8(16) no
C45 C46 C47 C48 2.5(17) no
C46 C47 C48 N8 -179.1(9) no
C46 C47 C48 C43 -1.9(16) no
N8 C49 C50 C51 -76.4(10) no
N8 C49 C50 C52 103.5(10) no
C49 C50 C51 C53 178.6(8) no
C49 C50 C52 C54 -179.4(8) no
C51 C50 C52 C54 0.5(15) no
C52 C50 C51 C53 -1.3(15) no
C50 C51 C53 C55 0.7(15) no
C50 C52 C54 C55 0.9(15) no
C51 C53 C55 C54 0.7(15) no
C51 C53 C55 C56 179.8(9) no
C52 C54 C55 C53 -1.5(14) no
C52 C54 C55 C56 179.4(9) no
C53 C55 C56 N9 -87.0(11) no
C54 C55 C56 N9 92.1(11) no
N9 C57 C58 C59 -179.8(8) no
N9 C57 C62 N10 4.2(15) no
N9 C57 C62 C61 177.6(7) no
C58 C57 C62 N10 178.9(10) no
C58 C57 C62 C61 -7.6(15) no
C62 C57 C58 C59 6.1(17) no
C57 C58 C59 C60 -2.0(16) no
C58 C59 C60 C61 1.3(16) no
C59 C60 C61 C62 -3.4(15) no
C60 C61 C62 N10 -179.4(9) no
C60 C61 C62 C57 6.3(13) no
N10 C63 C64 C65 -86.4(13) no
N10 C63 C64 C66 100.4(14) no
C63 C64 C65 C67 -176.2(11) no
C63 C64 C66 C68 174.3(11) no
C65 C64 C66 C68 2(2) no
C66 C64 C65 C67 -3(2) no
C64 C65 C67 C69 5(2) no
C64 C66 C68 C69 -2(3) no
C65 C67 C69 C68 -5(2) no
C65 C67 C69 C70 167.6(12) no
C66 C68 C69 C67 4(3) no
C66 C68 C69 C70 -168.5(13) no
C67 C69 C70 N11 -75.6(18) no
C68 C69 C70 N11 96.7(17) no
N11 C71 C72 C73 -153.5(15) no
N11 C71 C76 N12 -19.3(19) no
N11 C71 C76 C75 165.6(14) no
C72 C71 C76 N12 -177.4(14) no
C72 C71 C76 C75 8(3) no
C76 C71 C72 C73 -2(3) no
C71 C72 C73 C74 -5(3) no
C72 C73 C74 C75 7(3) no
C73 C74 C75 C76 -2(3) no
C74 C75 C76 N12 179.0(15) no
C74 C75 C76 C71 -6(3) no
N12 C77 C78 C79 -84.3(14) no
N12 C77 C78 C80 96.3(14) no
C77 C78 C79 C81 179.2(11) no
C77 C78 C80 C82 -179.8(11) no
C79 C78 C80 C82 0.8(19) no
C80 C78 C79 C81 -1.3(19) no
C78 C79 C81 C83 2.9(19) no
C78 C80 C82 C83 -1.7(18) no
C79 C81 C83 C82 -3.6(17) no
C79 C81 C83 C84 -178.8(10) no
C80 C82 C83 C81 3.0(16) no
C80 C82 C83 C84 178.2(10) no
C81 C83 C84 N7 -91.2(12) no
C82 C83 C84 N7 94.0(12) no

loop_
_platon_squeeze_void_nr
_platon_squeeze_void_average_x
_platon_squeeze_void_average_y
_platon_squeeze_void_average_z
_platon_squeeze_void_volume
_platon_squeeze_void_count_electrons
_platon_squeeze_void_content
1 1.154 0.250 -0.078 2098 554 ' '
2 -0.154 0.750 -0.033 2098 541 ' '
